data_4088883
loop_
_publ_author_name
'Brunner, Tobias S.'
'Benndorf, Paul'
'Gamer, Michael T.'
'Kn\"ofel, Nicolai'
'Gugau, Katharina'
'Roesky, Peter W.'

_publ_contact_author
;
      Prof. Dr. Peter W. Roesky
      Karlsruher Institut fuer Technologie (KIT), CS
      Institut fuer Anorganische Chemie (AOC)
      Lehrstuhl fuer Anorganische Funktionsmaterialien
      Engesserstr. 15, Geb. 30.45
      76131 Karlsruhe 
      Bundesrepublik Deutschland
;
_publ_section_title
;
 Enantiopure Amidinate Complexes of the Rare-Earth Elements
;
_journal_issue 20
_journal_name_full Organometallics
_journal_page_first 3474
_journal_paper_doi 10.1021/acs.organomet.6b00523
_journal_volume 35
_journal_year 2016
_chemical_absolute_configuration rmad
_chemical_formula_moiety 'C49 H73 Lu N4 Si2, 0.5(C5 H12)'
_chemical_formula_sum 'C51.5 H79 Lu N4 Si2'
_chemical_formula_weight 985.33
_space_group_crystal_system monoclinic
_space_group_IT_number 5
_space_group_name_Hall 'I 2y'
_space_group_name_H-M_alt 'I 1 2 1'
_atom_sites_solution_hydrogens geom
_atom_sites_solution_primary direct
_audit_creation_date 2016-06-17
_audit_creation_method
;
Olex2 1.2
(compiled 2016.02.19 svn.r3266 for OlexSys, GUI svn.r5155)
;
_cell_angle_alpha 90
_cell_angle_beta 104.408(2)
_cell_angle_gamma 90
_cell_formula_units_Z 8
_cell_length_a 21.7416(7)
_cell_length_b 11.4890(2)
_cell_length_c 43.5432(14)
_cell_measurement_reflns_used 43498
_cell_measurement_temperature 200
_cell_measurement_theta_max 26.14
_cell_measurement_theta_min 1.53
_cell_volume 10534.5(5)
_computing_cell_refinement 'STOE X-AREA, PLATON (A.L.Spek, 2009)'
_computing_data_collection 'STOE X-AREA'
_computing_data_reduction 'STOE X-RED & LANA, PLATON (A.L.Spek, 2009)'
_computing_molecular_graphics 'Diamond 2/3, Olex2 (Dolomanov et al., 2009)'
_computing_publication_material 'MS Word, Olex2 (Dolomanov et al., 2009)'
_computing_structure_refinement 'SHELXL-2014/7 (Sheldrick, 2015)'
_computing_structure_solution 'SHELXS-2014/7 (Sheldrick, 2015)'
_diffrn_ambient_temperature 200
_diffrn_detector 'image plate (34cm diameter)'
_diffrn_detector_area_resol_mean 6.67
_diffrn_detector_type 'STOE image plate'
_diffrn_measured_fraction_theta_full 1.000
_diffrn_measured_fraction_theta_max 0.992
_diffrn_measurement_device 'two-circle goniometer'
_diffrn_measurement_device_type STOE-IPDS2-200K
_diffrn_measurement_method '\w scans'
_diffrn_radiation_collimation '0.5mm monocapillary'
_diffrn_radiation_monochromator 'plane graphite'
_diffrn_radiation_type MoK\a
_diffrn_radiation_wavelength 0.71073
_diffrn_reflns_av_R_equivalents 0.0860
_diffrn_reflns_av_unetI/netI 0.0775
_diffrn_reflns_Laue_measured_fraction_full 1.000
_diffrn_reflns_Laue_measured_fraction_max 0.992
_diffrn_reflns_limit_h_max 26
_diffrn_reflns_limit_h_min -26
_diffrn_reflns_limit_k_max 13
_diffrn_reflns_limit_k_min -14
_diffrn_reflns_limit_l_max 53
_diffrn_reflns_limit_l_min -53
_diffrn_reflns_number 104944
_diffrn_reflns_point_group_measured_fraction_full 0.990
_diffrn_reflns_point_group_measured_fraction_max 0.981
_diffrn_reflns_theta_full 26.000
_diffrn_reflns_theta_max 26.151
_diffrn_reflns_theta_min 1.528
_diffrn_source 'sealed tube, 12x0.4mm long-fine focus'
_exptl_absorpt_coefficient_mu 1.955
_exptl_absorpt_correction_T_max 0.8390
_exptl_absorpt_correction_T_min 0.5978
_exptl_absorpt_correction_type integration
_exptl_absorpt_process_details 'STOE X-RED & X-SHAPE'
_exptl_crystal_colour colourless
_exptl_crystal_colour_primary colourless
_exptl_crystal_density_diffrn 1.243
_exptl_crystal_description needle
_exptl_crystal_F_000 4120
_exptl_crystal_size_max 0.552
_exptl_crystal_size_mid 0.256
_exptl_crystal_size_min 0.074
_refine_diff_density_max 0.518
_refine_diff_density_min -1.296
_refine_diff_density_rms 0.067
_refine_ls_abs_structure_details
;
 Flack x determined using 5069 quotients [(I+)-(I-)]/[(I+)+(I-)]
 (Parsons, Flack and Wagner, Acta Cryst. B69 (2013) 249-259).
;
_refine_ls_abs_structure_Flack -0.026(5)
_refine_ls_extinction_method none
_refine_ls_goodness_of_fit_ref 0.874
_refine_ls_hydrogen_treatment constr
_refine_ls_matrix_type full
_refine_ls_number_parameters 1498
_refine_ls_number_reflns 20655
_refine_ls_number_restraints 829
_refine_ls_restrained_S_all 0.868
_refine_ls_R_factor_all 0.0692
_refine_ls_R_factor_gt 0.0356
_refine_ls_shift/su_max 0.000
_refine_ls_shift/su_mean 0.000
_refine_ls_structure_factor_coef Fsqd
_refine_ls_weighting_details 'w=1/[\s^2^(Fo^2^)+(0.0286P)^2^] where P=(Fo^2^+2Fc^2^)/3'
_refine_ls_weighting_scheme calc
_refine_ls_wR_factor_gt 0.0597
_refine_ls_wR_factor_ref 0.0673
_reflns_Friedel_coverage 0.880
_reflns_Friedel_fraction_full 0.979
_reflns_Friedel_fraction_max 0.969
_reflns_number_gt 14107
_reflns_number_total 20655
_reflns_threshold_expression 'I > 2\s(I)'
_cod_data_source_file om6b00523_si_002.cif
_cod_data_source_block 11
_cod_original_formula_sum 'C51.50 H79 Lu N4 Si2'
_cod_database_code 4088883
_shelx_space_group_comment
;
The symmetry employed for this shelxl refinement is uniquely defined
by the following loop, which should always be used as a source of
symmetry information in preference to the above space-group names.
They are only intended as comments.
;
_olex2_refinement_description
;
1. Fixed Uiso
 At 1.2 times of:
  All C(H) groups, All C(H,H) groups
 At 1.5 times of:
  All C(H,H,H) groups, All C(H,H,H,H,H,H) groups
2. Restrained distances
 N5-C55
 1.48 with sigma of 0.02
 C23A-C22
 1.55 with sigma of 0.02
 N6-C63
 1.48 with sigma of 0.02
3. Uiso/Uaniso restraints and constraints
Uanis(N5) \\sim Ueq, Uanis(C55) \\sim Ueq, Uanis(C93) \\sim Ueq, Uanis(C94)
\\sim Ueq, Uanis(C110) \\sim Ueq, Uanis(C111) \\sim Ueq: with sigma of 0.01 and
sigma for terminal atoms of 0.02
Uanis(C23B) = Uanis(C23A)
4. Rigid body (RIGU) restrains
 C35A, C36A, C37A, C38A, C39A, C40A, C41A, C42A
 with sigma for 1-2 distances of 0.004 and sigma for 1-3 distances of 0.004
 C35B, C36B, C37B, C38B, C39B, C40B, C41B, C42B
 with sigma for 1-2 distances of 0.004 and sigma for 1-3 distances of 0.004
 N5, C55, C56, C57, C58, C59, C60, C61, C62
 with sigma for 1-2 distances of 0.004 and sigma for 1-3 distances of 0.004
 C106, C107, C108, C109, C110, C111
 with sigma for 1-2 distances of 0.004 and sigma for 1-3 distances of 0.004
 C206, C207, C208, C209, C210, C211
 with sigma for 1-2 distances of 0.004 and sigma for 1-3 distances of 0.004
 C22, C26, C23A, C24A, C25A, C23B, C24B, C25B
 with sigma for 1-2 distances of 0.004 and sigma for 1-3 distances of 0.004
 C76, C77, C78, C79, C80, C81, C82, C83
 with sigma for 1-2 distances of 0.004 and sigma for 1-3 distances of 0.004
 N7, N8, C71, C72, C73, C74, C75
 with sigma for 1-2 distances of 0.004 and sigma for 1-3 distances of 0.004
 C6A, C7A, C8A, C9A, C10A, C11A, C12A, C13A
 with sigma for 1-2 distances of 0.004 and sigma for 1-3 distances of 0.004
 C6B, C7B, C8B, C9B, C10B, C11B, C12B, C13B
 with sigma for 1-2 distances of 0.004 and sigma for 1-3 distances of 0.004
 Si5, C120, C121, C122, C123
 with sigma for 1-2 distances of 0.004 and sigma for 1-3 distances of 0.004
 Si2A, C43, C47A, C48A, C49A
 with sigma for 1-2 distances of 0.004 and sigma for 1-3 distances of 0.004
 Si2B, C43, C47B, C48B, C49B
 with sigma for 1-2 distances of 0.004 and sigma for 1-3 distances of 0.004
 Si3, Si4, C92, C93, C94, C95, C96, C97, C98
 with sigma for 1-2 distances of 0.004 and sigma for 1-3 distances of 0.004
 N5, N6, C50, C51, C52, C53, C54, C55, C56
 with sigma for 1-2 distances of 0.004 and sigma for 1-3 distances of 0.004
 C63, C64, C65, C66, C67, C68, C69, C70
 with sigma for 1-2 distances of 0.004 and sigma for 1-3 distances of 0.004
 N6, C63, C65
 with sigma for 1-2 distances of 0.004 and sigma for 1-3 distances of 0.004
 N8, C71, C84, C85, C86
 with sigma for 1-2 distances of 0.004 and sigma for 1-3 distances of 0.004
 C300, C301, C303, C302, C304
 with sigma for 1-2 distances of 0.004 and sigma for 1-3 distances of 0.004
5. Others
 Sof(H26D)=Sof(H26E)=Sof(H26F)=Sof(C23B)=1-FVAR(1)
 Sof(H26A)=Sof(H26B)=Sof(H26C)=Sof(C23A)=FVAR(1)
 Fixed Sof: Si2A(0.5) Si2B(0.5) H43(0.5) H43A(0.5) C6A(0.5) H6A(0.5) C7A(0.5)
 H7AA(0.5) H7AB(0.5) H7AC(0.5) C8A(0.5) C9A(0.5) H9A(0.5) C10A(0.5) H10A(0.5)
 C11A(0.5) H11A(0.5) C12A(0.5) H12A(0.5) C13A(0.5) H13A(0.5) C24A(0.5)
 H24A(0.5) H24B(0.5) H24C(0.5) C25A(0.5) H25A(0.5) H25B(0.5) H25C(0.5)
 C35A(0.5) H35A(0.5) C36A(0.5) H36A(0.5) H36B(0.5) H36C(0.5) C37A(0.5)
 C42A(0.5) H42A(0.5) C41A(0.5) H41A(0.5) C40A(0.5) H40A(0.5) C39A(0.5)
 H39A(0.5) C38A(0.5) H38A(0.5) C47A(0.5) H47A(0.5) H47B(0.5) H47C(0.5)
 C48A(0.5) H48A(0.5) H48B(0.5) H48C(0.5) C49A(0.5) H49A(0.5) H49B(0.5)
 H49C(0.5) C6B(0.5) H6B(0.5) C7B(0.5) H7BA(0.5) H7BB(0.5) H7BC(0.5) C8B(0.5)
 C9B(0.5) H9B(0.5) C10B(0.5) H10B(0.5) C11B(0.5) H11B(0.5) C12B(0.5) H12B(0.5)
 C13B(0.5) H13B(0.5) C24B(0.5) H24D(0.5) H24E(0.5) H24F(0.5) C25B(0.5)
 H25D(0.5) H25E(0.5) H25F(0.5) C35B(0.5) H35B(0.5) C36B(0.5) H36D(0.5)
 H36E(0.5) H36F(0.5) C37B(0.5) C42B(0.5) H42B(0.5) C41B(0.5) H41B(0.5)
 C40B(0.5) H40B(0.5) C39B(0.5) H39B(0.5) C38B(0.5) H38B(0.5) C47B(0.5)
 H47D(0.5) H47E(0.5) H47F(0.5) C48B(0.5) H48D(0.5) H48E(0.5) H48F(0.5)
 C49B(0.5) H49D(0.5) H49E(0.5) H49F(0.5) Lu2(0.5) Si3(0.5) Si4(0.5) N5(0.5)
 N6(0.5) N7(0.5) N8(0.5) C50(0.5) C51(0.5) C52(0.5) H52A(0.5) H52B(0.5)
 H52C(0.5) C53(0.5) H53A(0.5) H53B(0.5) H53C(0.5) C54(0.5) H54A(0.5) H54B(0.5)
 H54C(0.5) C55(0.5) H55(0.5) C56(0.5) H56A(0.5) H56B(0.5) H56C(0.5) C57(0.5)
 C62(0.5) H62(0.5) C61(0.5) H61(0.5) C60(0.5) H60(0.5) C59(0.5) H59(0.5)
 C58(0.5) H58(0.5) C63(0.5) H63(0.5) C64(0.5) H64A(0.5) H64B(0.5) H64C(0.5)
 C65(0.5) C66(0.5) H66(0.5) C67(0.5) H67(0.5) C68(0.5) H68(0.5) C69(0.5)
 H69(0.5) C70(0.5) H70(0.5) C71(0.5) C72(0.5) C73(0.5) H73A(0.5) H73B(0.5)
 H73C(0.5) C74(0.5) H74A(0.5) H74B(0.5) H74C(0.5) C75(0.5) H75A(0.5) H75B(0.5)
 H75C(0.5) C76(0.5) H76(0.5) C77(0.5) H77A(0.5) H77B(0.5) H77C(0.5) C78(0.5)
 C83(0.5) H83(0.5) C82(0.5) H82(0.5) C81(0.5) H81(0.5) C80(0.5) H80(0.5)
 C79(0.5) H79(0.5) C84(0.5) H84(0.5) C85(0.5) H85A(0.5) H85B(0.5) H85C(0.5)
 C86(0.5) C91(0.5) H91(0.5) C90(0.5) H90(0.5) C89(0.5) H89(0.5) C88(0.5)
 H88(0.5) C87(0.5) H87(0.5) C92(0.5) H92(0.5) C93(0.5) H93A(0.5) H93B(0.5)
 H93C(0.5) C94(0.5) H94A(0.5) H94B(0.5) H94C(0.5) C95(0.5) H95A(0.5) H95B(0.5)
 H95C(0.5) C96(0.5) H96A(0.5) H96B(0.5) H96C(0.5) C97(0.5) H97A(0.5) H97B(0.5)
 H97C(0.5) C98(0.5) H98A(0.5) H98B(0.5) H98C(0.5) H104(0.5) H10L(0.5) C120(0.5)
 H120(0.5) C106(0.5) C107(0.5) H107(0.5) C108(0.5) H108(0.5) C109(0.5)
 H109(0.5) C110(0.5) H110(0.5) C111(0.5) H111(0.5) C206(0.5) C211(0.5)
 H211(0.5) C210(0.5) H210(0.5) C209(0.5) H209(0.5) C208(0.5) H208(0.5)
 C207(0.5) H207(0.5)
6.a Free rotating group:
 C300(C301,C302,C303,C304)
6.b Ternary CH refined with riding coordinates:
 C14(H14), C27(H27), C43(H43), C43(H43A), C6A(H6A), C35A(H35A), C6B(H6B),
 C35B(H35B), C55(H55), C63(H63), C76(H76), C84(H84), C92(H92), C104(H104),
 C104(H10L), C112(H112), C120(H120)
6.c Secondary CH2 refined with riding coordinates:
 C301(H30D,H30E), C302(H30F,H30G), C303(H30H,H30I)
6.d Me refined with riding coordinates:
 C26(H26A,H26B,H26C), C26(H26D,H26E,H26F)
6.e Aromatic/amide H refined with riding coordinates:
 C17(H17), C18(H18), C19(H19), C20(H20), C21(H21), C30(H30), C31(H31),
 C32(H32), C33(H33), C34(H34), C9A(H9A), C10A(H10A), C11A(H11A), C12A(H12A),
 C13A(H13A), C42A(H42A), C41A(H41A), C40A(H40A), C39A(H39A), C38A(H38A),
 C9B(H9B), C10B(H10B), C11B(H11B), C12B(H12B), C13B(H13B), C42B(H42B),
 C41B(H41B), C40B(H40B), C39B(H39B), C38B(H38B), C62(H62), C61(H61), C60(H60),
 C59(H59), C58(H58), C66(H66), C67(H67), C68(H68), C69(H69), C70(H70), C83(H83),
  C82(H82), C81(H81), C80(H80), C79(H79), C91(H91), C90(H90), C89(H89),
 C88(H88), C87(H87), C115(H115), C116(H116), C117(H117), C118(H118), C119(H119),
  C107(H107), C108(H108), C109(H109), C110(H110), C111(H111), C211(H211),
 C210(H210), C209(H209), C208(H208), C207(H207)
6.f Fitted hexagon refined as free rotating group:
 C8A(C9A,C10A,C11A,C12A,C13A), C37A(C42A,C41A,C40A,C39A,C38A), C8B(C9B,C10B,
 C11B,C12B,C13B), C37B(C42B,C41B,C40B,C39B,C38B), C57(C62,C61,C60,C59,C58),
 C65(C66,C67,C68,C69,C70), C78(C83,C82,C81,C80,C79), C86(C91,C90,C89,C88,C87),
 C206(C211,C210,C209,C208,C207)
6.g Idealised Me refined as rotating group:
 C3(H3A,H3B,H3C), C4(H4A,H4B,H4C), C5(H5A,H5B,H5C), C15(H15A,H15B,H15C),
 C28(H28A,H28B,H28C), C44(H44A,H44B,H44C), C45(H45A,H45B,H45C), C46(H46A,H46B,
 H46C), C7A(H7AA,H7AB,H7AC), C24A(H24A,H24B,H24C), C25A(H25A,H25B,H25C),
 C36A(H36A,H36B,H36C), C47A(H47A,H47B,H47C), C48A(H48A,H48B,H48C), C49A(H49A,
 H49B,H49C), C7B(H7BA,H7BB,H7BC), C24B(H24D,H24E,H24F), C25B(H25D,H25E,H25F),
 C36B(H36D,H36E,H36F), C47B(H47D,H47E,H47F), C48B(H48D,H48E,H48F), C49B(H49D,
 H49E,H49F), C52(H52A,H52B,H52C), C53(H53A,H53B,H53C), C54(H54A,H54B,H54C),
 C56(H56A,H56B,H56C), C64(H64A,H64B,H64C), C73(H73A,H73B,H73C), C74(H74A,H74B,
 H74C), C75(H75A,H75B,H75C), C77(H77A,H77B,H77C), C85(H85A,H85B,H85C), C93(H93A,
 H93B,H93C), C94(H94A,H94B,H94C), C95(H95A,H95B,H95C), C96(H96A,H96B,H96C),
 C97(H97A,H97B,H97C), C98(H98A,H98B,H98C), C101(H10C,H10D,H10E), C102(H10F,H10G,
 H10H), C103(H10I,H10J,H10K), C105(H10M,H10N,H10O), C113(H11C,H11D,H11E),
 C121(H12C,H12D,H12E), C122(H12F,H12G,H12H), C123(H12I,H12J,H12K), C300(H30A,
 H30B,H30C), C304(H30J,H30K,H30L)
;
_shelx_shelxl_version_number 2014/7
_olex2_submission_special_instructions 'No special instructions were received'

loop_
_space_group_symop_operation_xyz
'x, y, z'
'-x, y, -z'
'x+1/2, y+1/2, z+1/2'
'-x+1/2, y+1/2, -z+1/2'

loop_
_atom_site_label
_atom_site_type_symbol
_atom_site_fract_x
_atom_site_fract_y
_atom_site_fract_z
_atom_site_U_iso_or_equiv
_atom_site_adp_type
_atom_site_occupancy
_atom_site_site_symmetry_order
_atom_site_calc_flag
_atom_site_refinement_flags_posn
_atom_site_refinement_flags_adp
_atom_site_refinement_flags_occupancy
_atom_site_disorder_assembly
_atom_site_disorder_group
Lu1 Lu -0.46964(2) -0.13457(3) -0.23552(2) 0.05002(10) Uani 1 1 d . . . . .
Si1 Si -0.50432(12) -0.3983(2) -0.19113(6) 0.0600(6) Uani 1 1 d . . . . .
Si2A Si -0.4187(6) -0.4373(17) -0.2384(5) 0.068(4) Uani 0.5 1 d . U . A 1
Si2B Si -0.4407(6) -0.4413(17) -0.2459(5) 0.062(3) Uani 0.5 1 d . U . A 2
N1 N -0.5383(4) -0.0110(6) -0.21884(17) 0.069(2) Uani 1 1 d . . . . .
N2 N -0.4444(3) -0.0454(6) -0.18601(14) 0.0497(17) Uani 1 1 d . . . . .
N3 N -0.3985(3) -0.0686(7) -0.26210(16) 0.0578(19) Uani 1 1 d . . . . .
N4 N -0.4927(4) -0.1258(8) -0.29127(14) 0.072(2) Uani 1 1 d . . . . .
C1 C -0.5022(4) 0.0004(7) -0.1891(2) 0.056(2) Uani 1 1 d . . . . .
C2 C -0.5281(5) 0.0600(8) -0.1626(2) 0.067(3) Uani 1 1 d . . . . .
C3 C -0.5949(4) 0.0134(11) -0.1620(3) 0.103(4) Uani 1 1 d . . . . .
H3A H -0.6236 0.0205 -0.1832 0.155 Uiso 1 1 calc GR . . . .
H3B H -0.6117 0.0588 -0.1469 0.155 Uiso 1 1 calc GR . . . .
H3C H -0.5916 -0.0686 -0.1556 0.155 Uiso 1 1 calc GR . . . .
C4 C -0.4896(4) 0.0440(8) -0.1288(2) 0.072(3) Uani 1 1 d . . . . .
H4A H -0.4876 -0.0389 -0.1234 0.109 Uiso 1 1 calc GR . . . .
H4B H -0.5099 0.0866 -0.1145 0.109 Uiso 1 1 calc GR . . . .
H4C H -0.4466 0.0740 -0.1267 0.109 Uiso 1 1 calc GR . . . .
C5 C -0.5294(6) 0.1938(8) -0.1685(3) 0.096(4) Uani 1 1 d . . . . .
H5A H -0.4864 0.2211 -0.1679 0.145 Uiso 1 1 calc GR . . . .
H5B H -0.5449 0.2334 -0.1520 0.145 Uiso 1 1 calc GR . . . .
H5C H -0.5576 0.2111 -0.1893 0.145 Uiso 1 1 calc GR . . . .
C14 C -0.3950(3) -0.0729(8) -0.15719(18) 0.0500(19) Uani 1 1 d . . . . .
H14 H -0.4158 -0.0982 -0.1402 0.060 Uiso 1 1 calc R . . . .
C15 C -0.3571(4) -0.1756(7) -0.1657(2) 0.062(2) Uani 1 1 d . . . . .
H15A H -0.3861 -0.2395 -0.1743 0.092 Uiso 1 1 calc GR . . . .
H15B H -0.3259 -0.2022 -0.1467 0.092 Uiso 1 1 calc GR . . . .
H15C H -0.3350 -0.1506 -0.1817 0.092 Uiso 1 1 calc GR . . . .
C16 C -0.3492(4) 0.0265(7) -0.1445(2) 0.050(2) Uani 1 1 d . . . . .
C17 C -0.3514(4) 0.1336(7) -0.1581(2) 0.057(2) Uani 1 1 d . . . . .
H17 H -0.3857 0.1507 -0.1758 0.068 Uiso 1 1 calc R . . . .
C18 C -0.3062(5) 0.2190(8) -0.1474(2) 0.069(3) Uani 1 1 d . . . . .
H18 H -0.3087 0.2917 -0.1580 0.083 Uiso 1 1 calc R . . . .
C19 C -0.2573(5) 0.1959(9) -0.1209(3) 0.076(3) Uani 1 1 d . . . . .
H19 H -0.2255 0.2527 -0.1131 0.091 Uiso 1 1 calc R . . . .
C20 C -0.2553(4) 0.0910(9) -0.1061(2) 0.070(3) Uani 1 1 d . . . . .
H20 H -0.2221 0.0751 -0.0878 0.084 Uiso 1 1 calc R . . . .
C21 C -0.3010(4) 0.0075(8) -0.1173(2) 0.057(2) Uani 1 1 d . . . . .
H21 H -0.2995 -0.0641 -0.1062 0.069 Uiso 1 1 calc R . . . .
C22 C -0.4343(5) -0.0895(7) -0.2918(2) 0.068(3) Uani 1 1 d D U . . .
C26 C -0.4059(5) 0.0549(9) -0.3299(2) 0.082(3) Uani 1 1 d . U . . .
H26A H -0.3912 0.1064 -0.3116 0.123 Uiso 0.42(13) 1 calc R . . B 1
H26B H -0.3813 0.0700 -0.3455 0.123 Uiso 0.42(13) 1 calc R . . B 1
H26C H -0.4510 0.0696 -0.3395 0.123 Uiso 0.42(13) 1 calc R . . B 1
H26D H -0.4473 0.0934 -0.3336 0.123 Uiso 0.58(13) 1 calc R . . B 2
H26E H -0.3765 0.0901 -0.3114 0.123 Uiso 0.58(13) 1 calc R . . B 2
H26F H -0.3890 0.0642 -0.3486 0.123 Uiso 0.58(13) 1 calc R . . B 2
C27 C -0.3453(4) 0.0161(7) -0.2539(2) 0.055(2) Uani 1 1 d . . . . .
H27 H -0.3295 0.0289 -0.2733 0.066 Uiso 1 1 calc R . . . .
C28 C -0.3713(4) 0.1318(7) -0.2453(2) 0.063(2) Uani 1 1 d . . . . .
H28A H -0.4041 0.1603 -0.2635 0.095 Uiso 1 1 calc GR . . . .
H28B H -0.3367 0.1888 -0.2399 0.095 Uiso 1 1 calc GR . . . .
H28C H -0.3897 0.1207 -0.2272 0.095 Uiso 1 1 calc GR . . . .
C29 C -0.2903(4) -0.0343(8) -0.2282(2) 0.056(2) Uani 1 1 d . . . . .
C30 C -0.2743(5) -0.1493(10) -0.2291(2) 0.071(3) Uani 1 1 d . . . . .
H30 H -0.2983 -0.1980 -0.2454 0.086 Uiso 1 1 calc R . . . .
C31 C -0.2228(6) -0.1963(10) -0.2063(3) 0.088(3) Uani 1 1 d . . . . .
H31 H -0.2120 -0.2761 -0.2072 0.106 Uiso 1 1 calc R . . . .
C32 C -0.1882(5) -0.1255(14) -0.1826(2) 0.089(3) Uani 1 1 d . . . . .
H32 H -0.1533 -0.1565 -0.1671 0.107 Uiso 1 1 calc R . . . .
C33 C -0.2038(5) -0.0126(12) -0.1815(3) 0.082(3) Uani 1 1 d . . . . .
H33 H -0.1803 0.0353 -0.1649 0.099 Uiso 1 1 calc R . . . .
C34 C -0.2540(5) 0.0350(9) -0.2044(2) 0.070(3) Uani 1 1 d . . . . .
H34 H -0.2634 0.1156 -0.2038 0.083 Uiso 1 1 calc R . . . .
C43 C -0.4796(4) -0.3370(7) -0.2259(2) 0.058(2) Uani 1 1 d . U . . .
H43 H -0.5183 -0.3553 -0.2431 0.070 Uiso 0.5 1 calc R . . A 1
H43A H -0.5223 -0.3453 -0.2410 0.070 Uiso 0.5 1 calc R . . A 2
C44 C -0.5278(6) -0.2870(10) -0.1649(3) 0.091(4) Uani 1 1 d . . . . .
H44A H -0.5018 -0.2170 -0.1643 0.136 Uiso 1 1 calc GR . . . .
H44B H -0.5213 -0.3185 -0.1434 0.136 Uiso 1 1 calc GR . . . .
H44C H -0.5727 -0.2670 -0.1732 0.136 Uiso 1 1 calc GR . . . .
C45 C -0.4418(5) -0.4870(10) -0.1638(3) 0.106(4) Uani 1 1 d . . . . .
H45A H -0.4341 -0.5583 -0.1746 0.158 Uiso 1 1 calc GR . . . .
H45B H -0.4562 -0.5074 -0.1448 0.158 Uiso 1 1 calc GR . . . .
H45C H -0.4025 -0.4418 -0.1575 0.158 Uiso 1 1 calc GR . . . .
C46 C -0.5749(5) -0.4956(9) -0.2038(3) 0.093(3) Uani 1 1 d . . . . .
H46A H -0.6107 -0.4511 -0.2166 0.139 Uiso 1 1 calc GR . . . .
H46B H -0.5863 -0.5269 -0.1850 0.139 Uiso 1 1 calc GR . . . .
H46C H -0.5646 -0.5599 -0.2165 0.139 Uiso 1 1 calc GR . . . .
C6A C -0.5823(12) 0.069(2) -0.2366(7) 0.079(6) Uani 0.5 1 d . U . C 1
H6A H -0.5949 0.1208 -0.2208 0.095 Uiso 0.5 1 calc R . . C 1
C7A C -0.5593(14) 0.152(2) -0.2604(7) 0.105(8) Uani 0.5 1 d . U . C 1
H7AA H -0.5345 0.2160 -0.2486 0.157 Uiso 0.5 1 calc GR . . C 1
H7AB H -0.5963 0.1832 -0.2759 0.157 Uiso 0.5 1 calc GR . . C 1
H7AC H -0.5328 0.1079 -0.2715 0.157 Uiso 0.5 1 calc GR . . C 1
C8A C -0.6407(7) -0.0009(16) -0.2519(4) 0.075(6) Uani 0.5 1 d . U . C 1
C9A C -0.6456(8) -0.1192(16) -0.2463(4) 0.103(9) Uani 0.5 1 d G U . C 1
H9A H -0.6108 -0.1595 -0.2330 0.124 Uiso 0.5 1 calc R . . C 1
C10A C -0.7013(10) -0.1786(15) -0.2600(5) 0.126(10) Uani 0.5 1 d G U . C 1
H10A H -0.7047 -0.2594 -0.2562 0.152 Uiso 0.5 1 calc R . . C 1
C11A C -0.7523(8) -0.120(2) -0.2794(5) 0.110(10) Uani 0.5 1 d G U . C 1
H11A H -0.7904 -0.1602 -0.2888 0.132 Uiso 0.5 1 calc R . . C 1
C12A C -0.7475(7) -0.001(2) -0.2850(5) 0.120(10) Uani 0.5 1 d G U . C 1
H12A H -0.7823 0.0390 -0.2983 0.144 Uiso 0.5 1 calc R . . C 1
C13A C -0.6917(8) 0.0581(15) -0.2713(5) 0.103(8) Uani 0.5 1 d G U . C 1
H13A H -0.6884 0.1389 -0.2751 0.123 Uiso 0.5 1 calc R . . C 1
C23A C -0.396(3) -0.084(5) -0.3180(13) 0.071(4) Uani 0.42(13) 1 d D U . B 1
C24A C -0.3239(10) -0.117(3) -0.3096(6) 0.076(6) Uani 0.5 1 d . U . B 1
H24A H -0.3004 -0.0646 -0.2930 0.114 Uiso 0.5 1 calc GR . . B 1
H24B H -0.3076 -0.1084 -0.3286 0.114 Uiso 0.5 1 calc GR . . B 1
H24C H -0.3186 -0.1972 -0.3021 0.114 Uiso 0.5 1 calc GR . . B 1
C25A C -0.4214(12) -0.150(3) -0.3494(6) 0.104(8) Uani 0.5 1 d . U . B 1
H25A H -0.4160 -0.2343 -0.3454 0.155 Uiso 0.5 1 calc GR . . B 1
H25B H -0.3976 -0.1268 -0.3647 0.155 Uiso 0.5 1 calc GR . . B 1
H25C H -0.4665 -0.1328 -0.3579 0.155 Uiso 0.5 1 calc GR . . B 1
C35A C -0.5287(11) -0.187(2) -0.3181(6) 0.069(6) Uani 0.5 1 d . U . D 1
H35A H -0.5003 -0.2348 -0.3280 0.083 Uiso 0.5 1 calc R . . D 1
C36A C -0.5729(12) -0.265(3) -0.3050(7) 0.104(11) Uani 0.5 1 d . U . D 1
H36A H -0.5478 -0.3137 -0.2880 0.156 Uiso 0.5 1 calc GR . . D 1
H36B H -0.5975 -0.3142 -0.3220 0.156 Uiso 0.5 1 calc GR . . D 1
H36C H -0.6020 -0.2162 -0.2966 0.156 Uiso 0.5 1 calc GR . . D 1
C37A C -0.5665(7) -0.1008(14) -0.3418(3) 0.084(6) Uani 0.5 1 d . U . D 1
C42A C -0.5780(8) -0.1157(13) -0.3744(3) 0.119(8) Uani 0.5 1 d G U . D 1
H42A H -0.5577 -0.1771 -0.3827 0.143 Uiso 0.5 1 calc R . . D 1
C41A C -0.6192(9) -0.0410(15) -0.3948(3) 0.115(7) Uani 0.5 1 d G U . D 1
H41A H -0.6270 -0.0512 -0.4171 0.138 Uiso 0.5 1 calc R . . D 1
C40A C -0.6488(8) 0.0488(15) -0.3826(4) 0.103(8) Uani 0.5 1 d G U . D 1
H40A H -0.6770 0.0999 -0.3965 0.123 Uiso 0.5 1 calc R . . D 1
C39A C -0.6373(9) 0.0637(17) -0.3500(4) 0.159(15) Uani 0.5 1 d G U . D 1
H39A H -0.6576 0.1251 -0.3416 0.191 Uiso 0.5 1 calc R . . D 1
C38A C -0.5962(9) -0.0110(18) -0.3296(3) 0.124(12) Uani 0.5 1 d G U . D 1
H38A H -0.5883 -0.0008 -0.3073 0.149 Uiso 0.5 1 calc R . . D 1
C47A C -0.3405(13) -0.441(3) -0.2077(6) 0.086(7) Uani 0.5 1 d . U . A 1
H47A H -0.3217 -0.3630 -0.2053 0.130 Uiso 0.5 1 calc GR . . A 1
H47B H -0.3116 -0.4953 -0.2144 0.130 Uiso 0.5 1 calc GR . . A 1
H47C H -0.3475 -0.4668 -0.1874 0.130 Uiso 0.5 1 calc GR . . A 1
C48A C -0.4029(14) -0.391(3) -0.2760(6) 0.094(8) Uani 0.5 1 d . U . A 1
H48A H -0.4406 -0.4041 -0.2934 0.141 Uiso 0.5 1 calc GR . . A 1
H48B H -0.3671 -0.4351 -0.2799 0.141 Uiso 0.5 1 calc GR . . A 1
H48C H -0.3924 -0.3074 -0.2749 0.141 Uiso 0.5 1 calc GR . . A 1
C49A C -0.4477(13) -0.589(3) -0.2466(11) 0.095(9) Uani 0.5 1 d . U . A 1
H49A H -0.4431 -0.6310 -0.2265 0.142 Uiso 0.5 1 calc GR . . A 1
H49B H -0.4228 -0.6288 -0.2594 0.142 Uiso 0.5 1 calc GR . . A 1
H49C H -0.4926 -0.5883 -0.2582 0.142 Uiso 0.5 1 calc GR . . A 1
C6B C -0.6075(11) 0.041(2) -0.2310(6) 0.054(5) Uani 0.5 1 d . U . C 2
H6B H -0.6199 0.0769 -0.2125 0.065 Uiso 0.5 1 calc R . . C 2
C7B C -0.5951(10) 0.138(2) -0.2526(5) 0.064(5) Uani 0.5 1 d . U . C 2
H7BA H -0.5557 0.1788 -0.2423 0.096 Uiso 0.5 1 calc GR . . C 2
H7BB H -0.6306 0.1933 -0.2567 0.096 Uiso 0.5 1 calc GR . . C 2
H7BC H -0.5910 0.1049 -0.2727 0.096 Uiso 0.5 1 calc GR . . C 2
C8B C -0.6579(6) -0.0481(11) -0.2459(3) 0.055(5) Uani 0.5 1 d . U . C 2
C9B C -0.6565(6) -0.1595(12) -0.2333(3) 0.058(5) Uani 0.5 1 d G U . C 2
H9B H -0.6234 -0.1811 -0.2155 0.069 Uiso 0.5 1 calc R . . C 2
C10B C -0.7034(7) -0.2395(10) -0.2468(4) 0.076(6) Uani 0.5 1 d G U . C 2
H10B H -0.7025 -0.3157 -0.2382 0.092 Uiso 0.5 1 calc R . . C 2
C11B C -0.7519(6) -0.2080(12) -0.2728(4) 0.084(6) Uani 0.5 1 d G U . C 2
H11B H -0.7839 -0.2626 -0.2820 0.101 Uiso 0.5 1 calc R . . C 2
C12B C -0.7533(7) -0.0966(13) -0.2854(4) 0.075(7) Uani 0.5 1 d G U . C 2
H12B H -0.7864 -0.0750 -0.3032 0.090 Uiso 0.5 1 calc R . . C 2
C13B C -0.7063(7) -0.0166(10) -0.2720(4) 0.070(6) Uani 0.5 1 d G U . C 2
H13B H -0.7073 0.0595 -0.2806 0.084 Uiso 0.5 1 calc R . . C 2
C23B C -0.413(3) -0.070(4) -0.3238(9) 0.071(4) Uani 0.58(13) 1 d . U . B 2
C24B C -0.3501(10) -0.135(3) -0.3179(5) 0.065(5) Uani 0.5 1 d . U . B 2
H24D H -0.3193 -0.0982 -0.3002 0.097 Uiso 0.5 1 calc GR . . B 2
H24E H -0.3341 -0.1321 -0.3370 0.097 Uiso 0.5 1 calc GR . . B 2
H24F H -0.3563 -0.2163 -0.3125 0.097 Uiso 0.5 1 calc GR . . B 2
C25B C -0.4572(9) -0.124(3) -0.3544(5) 0.062(5) Uani 0.5 1 d . U . B 2
H25D H -0.4634 -0.2069 -0.3509 0.094 Uiso 0.5 1 calc GR . . B 2
H25E H -0.4375 -0.1144 -0.3721 0.094 Uiso 0.5 1 calc GR . . B 2
H25F H -0.4984 -0.0841 -0.3592 0.094 Uiso 0.5 1 calc GR . . B 2
C35B C -0.5558(9) -0.154(2) -0.3176(5) 0.050(5) Uani 0.5 1 d . U . D 2
H35B H -0.5425 -0.2083 -0.3327 0.060 Uiso 0.5 1 calc R . . D 2
C36B C -0.6033(11) -0.222(2) -0.3043(7) 0.065(6) Uani 0.5 1 d . U . D 2
H36D H -0.5831 -0.2931 -0.2940 0.097 Uiso 0.5 1 calc GR . . D 2
H36E H -0.6400 -0.2431 -0.3215 0.097 Uiso 0.5 1 calc GR . . D 2
H36F H -0.6175 -0.1741 -0.2887 0.097 Uiso 0.5 1 calc GR . . D 2
C37B C -0.5866(5) -0.0558(9) -0.3372(3) 0.046(4) Uani 0.5 1 d . U . D 2
C42B C -0.6344(5) -0.0841(9) -0.3638(3) 0.056(4) Uani 0.5 1 d G U . D 2
H42B H -0.6440 -0.1634 -0.3691 0.068 Uiso 0.5 1 calc R . . D 2
C41B C -0.6680(5) 0.0036(12) -0.3828(2) 0.086(7) Uani 0.5 1 d G U . D 2
H41B H -0.7006 -0.0158 -0.4010 0.103 Uiso 0.5 1 calc R . . D 2
C40B C -0.6539(6) 0.1196(11) -0.3751(3) 0.086(6) Uani 0.5 1 d G U . D 2
H40B H -0.6769 0.1795 -0.3881 0.103 Uiso 0.5 1 calc R . . D 2
C39B C -0.6062(6) 0.1479(8) -0.3485(3) 0.068(5) Uani 0.5 1 d G U . D 2
H39B H -0.5965 0.2272 -0.3432 0.082 Uiso 0.5 1 calc R . . D 2
C38B C -0.5725(5) 0.0603(10) -0.3295(2) 0.050(4) Uani 0.5 1 d G U . D 2
H38B H -0.5399 0.0796 -0.3112 0.060 Uiso 0.5 1 calc R . . D 2
C47B C -0.3522(13) -0.456(2) -0.2240(5) 0.076(7) Uani 0.5 1 d . U . A 2
H47D H -0.3342 -0.3788 -0.2180 0.113 Uiso 0.5 1 calc GR . . A 2
H47E H -0.3291 -0.4939 -0.2380 0.113 Uiso 0.5 1 calc GR . . A 2
H47F H -0.3483 -0.5035 -0.2049 0.113 Uiso 0.5 1 calc GR . . A 2
C48B C -0.4398(12) -0.396(2) -0.2870(5) 0.074(6) Uani 0.5 1 d . U . A 2
H48D H -0.4824 -0.4047 -0.3010 0.111 Uiso 0.5 1 calc GR . . A 2
H48E H -0.4098 -0.4448 -0.2947 0.111 Uiso 0.5 1 calc GR . . A 2
H48F H -0.4266 -0.3142 -0.2869 0.111 Uiso 0.5 1 calc GR . . A 2
C49B C -0.4755(13) -0.593(3) -0.2518(11) 0.090(9) Uani 0.5 1 d . U . A 2
H49D H -0.4680 -0.6322 -0.2313 0.135 Uiso 0.5 1 calc GR . . A 2
H49E H -0.4553 -0.6366 -0.2659 0.135 Uiso 0.5 1 calc GR . . A 2
H49F H -0.5213 -0.5875 -0.2613 0.135 Uiso 0.5 1 calc GR . . A 2
Lu2 Lu -0.49887(12) 0.38210(5) -0.49358(2) 0.0421(3) Uani 0.5 1 d . . . E -1
Si3 Si -0.5811(3) 0.6692(6) -0.5004(2) 0.092(2) Uani 0.5 1 d . U . E -1
Si4 Si -0.4348(3) 0.6855(5) -0.47745(16) 0.0593(14) Uani 0.5 1 d . U . E -1
N5 N -0.5973(12) 0.310(2) -0.5215(5) 0.051(5) Uani 0.5 1 d D U . E -1
N6 N -0.5660(9) 0.2841(17) -0.4694(5) 0.043(4) Uani 0.5 1 d D U . E -1
N7 N -0.3959(11) 0.3288(18) -0.4676(5) 0.045(5) Uani 0.5 1 d . U . E -1
N8 N -0.4274(11) 0.3165(19) -0.5202(5) 0.053(5) Uani 0.5 1 d . U . E -1
C50 C -0.6156(12) 0.280(2) -0.4955(6) 0.049(5) Uani 0.5 1 d . U . E -1
C51 C -0.6839(11) 0.237(3) -0.4926(6) 0.069(5) Uani 0.5 1 d . U . E -1
C52 C -0.7373(12) 0.262(2) -0.5206(6) 0.078(6) Uani 0.5 1 d . U . E -1
H52A H -0.7402 0.3466 -0.5244 0.118 Uiso 0.5 1 calc GR . . E -1
H52B H -0.7771 0.2341 -0.5166 0.118 Uiso 0.5 1 calc GR . . E -1
H52C H -0.7298 0.2231 -0.5393 0.118 Uiso 0.5 1 calc GR . . E -1
C53 C -0.7000(9) 0.302(2) -0.4646(5) 0.080(6) Uani 0.5 1 d . U . E -1
H53A H -0.6648 0.2929 -0.4457 0.121 Uiso 0.5 1 calc GR . . E -1
H53B H -0.7387 0.2686 -0.4605 0.121 Uiso 0.5 1 calc GR . . E -1
H53C H -0.7067 0.3844 -0.4698 0.121 Uiso 0.5 1 calc GR . . E -1
C54 C -0.6779(11) 0.104(2) -0.4876(6) 0.079(6) Uani 0.5 1 d . U . E -1
H54A H -0.6719 0.0673 -0.5069 0.118 Uiso 0.5 1 calc GR . . E -1
H54B H -0.7166 0.0743 -0.4828 0.118 Uiso 0.5 1 calc GR . . E -1
H54C H -0.6413 0.0873 -0.4699 0.118 Uiso 0.5 1 calc GR . . E -1
C55 C -0.6368(13) 0.3295(19) -0.5529(5) 0.047(5) Uani 0.5 1 d D U . E -1
H55 H -0.6771 0.3682 -0.5514 0.056 Uiso 0.5 1 calc R . . E -1
C56 C -0.5998(12) 0.411(2) -0.5691(4) 0.056(6) Uani 0.5 1 d . U . E -1
H56A H -0.5907 0.4836 -0.5569 0.085 Uiso 0.5 1 calc GR . . E -1
H56B H -0.6250 0.4286 -0.5905 0.085 Uiso 0.5 1 calc GR . . E -1
H56C H -0.5598 0.3742 -0.5702 0.085 Uiso 0.5 1 calc GR . . E -1
C57 C -0.6529(11) 0.2171(16) -0.5734(5) 0.045(5) Uani 0.5 1 d . U . E -1
C62 C -0.6948(12) 0.2283(16) -0.6030(5) 0.055(6) Uani 0.5 1 d G U . E -1
H62 H -0.7091 0.3033 -0.6109 0.066 Uiso 0.5 1 calc R . . E -1
C61 C -0.7158(9) 0.1299(19) -0.6212(5) 0.066(6) Uani 0.5 1 d G U . E -1
H61 H -0.7445 0.1376 -0.6415 0.080 Uiso 0.5 1 calc R . . E -1
C60 C -0.6949(8) 0.0203(17) -0.6097(6) 0.067(7) Uani 0.5 1 d G U . E -1
H60 H -0.7093 -0.0470 -0.6221 0.080 Uiso 0.5 1 calc R . . E -1
C59 C -0.6530(8) 0.0091(15) -0.5800(6) 0.073(7) Uani 0.5 1 d G U . E -1
H59 H -0.6387 -0.0659 -0.5721 0.088 Uiso 0.5 1 calc R . . E -1
C58 C -0.6320(9) 0.1075(18) -0.5618(5) 0.057(6) Uani 0.5 1 d G U . E -1
H58 H -0.6033 0.0998 -0.5415 0.069 Uiso 0.5 1 calc R . . E -1
C63 C -0.5615(13) 0.227(3) -0.4385(5) 0.058(5) Uani 0.5 1 d D U . E -1
H63 H -0.6030 0.1875 -0.4394 0.070 Uiso 0.5 1 calc R . . E -1
C64 C -0.5113(12) 0.135(2) -0.4340(6) 0.065(6) Uani 0.5 1 d . U . E -1
H64A H -0.5254 0.0728 -0.4495 0.097 Uiso 0.5 1 calc GR . . E -1
H64B H -0.5036 0.1031 -0.4126 0.097 Uiso 0.5 1 calc GR . . E -1
H64C H -0.4720 0.1694 -0.4371 0.097 Uiso 0.5 1 calc GR . . E -1
C65 C -0.5494(10) 0.3147(16) -0.4108(4) 0.067(6) Uani 0.5 1 d . U . E -1
C66 C -0.5272(12) 0.2708(13) -0.3803(4) 0.105(9) Uani 0.5 1 d G U . E -1
H66 H -0.5204 0.1896 -0.3771 0.126 Uiso 0.5 1 calc R . . E -1
C67 C -0.5150(11) 0.3458(17) -0.3545(3) 0.139(12) Uani 0.5 1 d G U . E -1
H67 H -0.4998 0.3158 -0.3336 0.167 Uiso 0.5 1 calc R . . E -1
C68 C -0.5249(10) 0.4647(16) -0.3591(4) 0.139(13) Uani 0.5 1 d G U . E -1
H68 H -0.5165 0.5160 -0.3414 0.167 Uiso 0.5 1 calc R . . E -1
C69 C -0.5471(9) 0.5086(13) -0.3896(5) 0.101(8) Uani 0.5 1 d G U . E -1
H69 H -0.5539 0.5899 -0.3928 0.122 Uiso 0.5 1 calc R . . E -1
C70 C -0.5593(8) 0.4336(17) -0.4155(3) 0.079(6) Uani 0.5 1 d G U . E -1
H70 H -0.5745 0.4636 -0.4363 0.095 Uiso 0.5 1 calc R . . E -1
C71 C -0.3772(11) 0.3120(19) -0.4930(6) 0.045(4) Uani 0.5 1 d . U . E -1
C72 C -0.3085(11) 0.291(2) -0.4979(6) 0.059(5) Uani 0.5 1 d . U . E -1
C73 C -0.2531(10) 0.316(2) -0.4671(6) 0.070(6) Uani 0.5 1 d . U . E -1
H73A H -0.2541 0.3977 -0.4610 0.105 Uiso 0.5 1 calc GR . . E -1
H73B H -0.2120 0.2981 -0.4715 0.105 Uiso 0.5 1 calc GR . . E -1
H73C H -0.2590 0.2662 -0.4497 0.105 Uiso 0.5 1 calc GR . . E -1
C74 C -0.2983(10) 0.158(2) -0.5055(6) 0.066(5) Uani 0.5 1 d . U . E -1
H74A H -0.3037 0.1098 -0.4879 0.099 Uiso 0.5 1 calc GR . . E -1
H74B H -0.2554 0.1477 -0.5084 0.099 Uiso 0.5 1 calc GR . . E -1
H74C H -0.3296 0.1357 -0.5250 0.099 Uiso 0.5 1 calc GR . . E -1
C75 C -0.2917(10) 0.373(2) -0.5221(4) 0.068(5) Uani 0.5 1 d . U . E -1
H75A H -0.3235 0.3657 -0.5424 0.102 Uiso 0.5 1 calc GR . . E -1
H75B H -0.2497 0.3525 -0.5251 0.102 Uiso 0.5 1 calc GR . . E -1
H75C H -0.2910 0.4534 -0.5145 0.102 Uiso 0.5 1 calc GR . . E -1
C76 C -0.3576(12) 0.3395(19) -0.4344(4) 0.049(5) Uani 0.5 1 d . U . E -1
H76 H -0.3204 0.3905 -0.4345 0.059 Uiso 0.5 1 calc R . . E -1
C77 C -0.3975(11) 0.401(2) -0.4156(4) 0.054(6) Uani 0.5 1 d . U . E -1
H77A H -0.4131 0.4748 -0.4261 0.081 Uiso 0.5 1 calc GR . . E -1
H77B H -0.3718 0.4168 -0.3942 0.081 Uiso 0.5 1 calc GR . . E -1
H77C H -0.4337 0.3519 -0.4145 0.081 Uiso 0.5 1 calc GR . . E -1
C78 C -0.3320(11) 0.2242(15) -0.4191(5) 0.043(5) Uani 0.5 1 d . U . E -1
C83 C -0.2913(12) 0.2301(16) -0.3889(5) 0.062(7) Uani 0.5 1 d G U . E -1
H83 H -0.2819 0.3032 -0.3787 0.074 Uiso 0.5 1 calc R . . E -1
C82 C -0.2645(10) 0.1289(19) -0.3738(5) 0.071(8) Uani 0.5 1 d G U . E -1
H82 H -0.2367 0.1329 -0.3532 0.086 Uiso 0.5 1 calc R . . E -1
C81 C -0.2783(7) 0.0220(16) -0.3889(6) 0.057(6) Uani 0.5 1 d G U . E -1
H81 H -0.2599 -0.0472 -0.3786 0.068 Uiso 0.5 1 calc R . . E -1
C80 C -0.3190(7) 0.0161(14) -0.4190(6) 0.059(6) Uani 0.5 1 d G U . E -1
H80 H -0.3284 -0.0570 -0.4293 0.070 Uiso 0.5 1 calc R . . E -1
C79 C -0.3459(8) 0.1172(16) -0.4341(5) 0.044(5) Uani 0.5 1 d G U . E -1
H79 H -0.3737 0.1133 -0.4547 0.053 Uiso 0.5 1 calc R . . E -1
C84 C -0.4274(12) 0.2640(19) -0.5507(7) 0.054(5) Uani 0.5 1 d . U . E -1
H84 H -0.3823 0.2440 -0.5500 0.065 Uiso 0.5 1 calc R . . E -1
C85 C -0.4636(13) 0.153(3) -0.5559(7) 0.072(7) Uani 0.5 1 d . U . E -1
H85A H -0.4564 0.1102 -0.5358 0.107 Uiso 0.5 1 calc GR . . E -1
H85B H -0.4493 0.1055 -0.5715 0.107 Uiso 0.5 1 calc GR . . E -1
H85C H -0.5090 0.1697 -0.5638 0.107 Uiso 0.5 1 calc GR . . E -1
C86 C -0.4488(9) 0.3598(11) -0.5778(3) 0.059(5) Uani 0.5 1 d . U . E -1
C91 C -0.4737(10) 0.3252(11) -0.6090(3) 0.085(8) Uani 0.5 1 d G . . E -1
H91 H -0.4768 0.2447 -0.6142 0.102 Uiso 0.5 1 calc R . . E -1
C90 C -0.4940(10) 0.4082(14) -0.6326(3) 0.101(9) Uani 0.5 1 d G . . E -1
H90 H -0.5110 0.3845 -0.6539 0.121 Uiso 0.5 1 calc R . . E -1
C89 C -0.4895(9) 0.5259(12) -0.6249(3) 0.087(7) Uani 0.5 1 d G . . E -1
H89 H -0.5034 0.5826 -0.6410 0.105 Uiso 0.5 1 calc R . . E -1
C88 C -0.4646(8) 0.5605(10) -0.5937(4) 0.083(8) Uani 0.5 1 d G . . E -1
H88 H -0.4615 0.6409 -0.5885 0.100 Uiso 0.5 1 calc R . . E -1
C87 C -0.4442(8) 0.4775(12) -0.5702(3) 0.065(6) Uani 0.5 1 d G . . E -1
H87 H -0.4272 0.5011 -0.5488 0.079 Uiso 0.5 1 calc R . . E -1
C92 C -0.5053(13) 0.5881(13) -0.4911(6) 0.074(7) Uani 0.5 1 d . U . E -1
H92 H -0.5024 0.5951 -0.5136 0.089 Uiso 0.5 1 calc R . . E -1
C93 C -0.5848(12) 0.785(2) -0.4709(8) 0.135(9) Uani 0.5 1 d . U . E -1
H93A H -0.5677 0.7543 -0.4494 0.202 Uiso 0.5 1 calc GR . . E -1
H93B H -0.6290 0.8085 -0.4733 0.202 Uiso 0.5 1 calc GR . . E -1
H93C H -0.5596 0.8518 -0.4744 0.202 Uiso 0.5 1 calc GR . . E -1
C94 C -0.5973(16) 0.744(3) -0.5387(8) 0.155(10) Uani 0.5 1 d . U . E -1
H94A H -0.5828 0.8252 -0.5355 0.233 Uiso 0.5 1 calc GR . . E -1
H94B H -0.6431 0.7429 -0.5485 0.233 Uiso 0.5 1 calc GR . . E -1
H94C H -0.5747 0.7049 -0.5526 0.233 Uiso 0.5 1 calc GR . . E -1
C95 C -0.6516(11) 0.580(2) -0.5014(7) 0.094(7) Uani 0.5 1 d . U . E -1
H95A H -0.6607 0.5308 -0.5205 0.141 Uiso 0.5 1 calc GR . . E -1
H95B H -0.6881 0.6305 -0.5019 0.141 Uiso 0.5 1 calc GR . . E -1
H95C H -0.6438 0.5301 -0.4825 0.141 Uiso 0.5 1 calc GR . . E -1
C96 C -0.4359(10) 0.8274(15) -0.4995(5) 0.087(6) Uani 0.5 1 d . U . E -1
H96A H -0.4486 0.8127 -0.5224 0.131 Uiso 0.5 1 calc GR . . E -1
H96B H -0.3934 0.8622 -0.4940 0.131 Uiso 0.5 1 calc GR . . E -1
H96C H -0.4662 0.8809 -0.4937 0.131 Uiso 0.5 1 calc GR . . E -1
C97 C -0.3578(9) 0.6202(17) -0.4806(5) 0.064(5) Uani 0.5 1 d . U . E -1
H97A H -0.3495 0.5491 -0.4678 0.096 Uiso 0.5 1 calc GR . . E -1
H97B H -0.3234 0.6760 -0.4729 0.096 Uiso 0.5 1 calc GR . . E -1
H97C H -0.3602 0.6011 -0.5028 0.096 Uiso 0.5 1 calc GR . . E -1
C98 C -0.4247(10) 0.7279(17) -0.4351(5) 0.078(5) Uani 0.5 1 d . U . E -1
H98A H -0.4518 0.7950 -0.4339 0.116 Uiso 0.5 1 calc GR . . E -1
H98B H -0.3802 0.7485 -0.4258 0.116 Uiso 0.5 1 calc GR . . E -1
H98C H -0.4367 0.6625 -0.4234 0.116 Uiso 0.5 1 calc GR . . E -1
Lu3 Lu -0.5000 0.43384(4) 0.0000 0.04123(13) Uani 1 2 d S T P . .
Si5 Si -0.53363(12) 0.7258(2) 0.02771(7) 0.0652(7) Uani 1 1 d . U . . .
N9 N -0.3954(2) 0.3850(6) -0.00133(13) 0.0492(16) Uani 1 1 d . . . . .
N10 N -0.4772(3) 0.3327(5) -0.04063(14) 0.0431(17) Uani 1 1 d . . . . .
C99 C -0.4138(4) 0.3397(7) -0.03080(19) 0.047(2) Uani 1 1 d . . . . .
C100 C -0.3692(4) 0.2994(8) -0.05228(19) 0.056(2) Uani 1 1 d . . . . .
C101 C -0.3946(4) 0.3506(10) -0.08647(17) 0.067(3) Uani 1 1 d . . . . .
H10C H -0.4392 0.3286 -0.0947 0.101 Uiso 1 1 calc GR . . . .
H10D H -0.3695 0.3196 -0.1004 0.101 Uiso 1 1 calc GR . . . .
H10E H -0.3910 0.4356 -0.0857 0.101 Uiso 1 1 calc GR . . . .
C102 C -0.3659(4) 0.1658(7) -0.0526(2) 0.065(2) Uani 1 1 d . . . . .
H10F H -0.3465 0.1375 -0.0311 0.097 Uiso 1 1 calc GR . . . .
H10G H -0.3403 0.1408 -0.0670 0.097 Uiso 1 1 calc GR . . . .
H10H H -0.4089 0.1340 -0.0598 0.097 Uiso 1 1 calc GR . . . .
C103 C -0.2996(4) 0.3436(10) -0.0429(2) 0.079(3) Uani 1 1 d . . . . .
H10I H -0.2994 0.4288 -0.0419 0.119 Uiso 1 1 calc GR . . . .
H10J H -0.2774 0.3176 -0.0587 0.119 Uiso 1 1 calc GR . . . .
H10K H -0.2782 0.3121 -0.0220 0.119 Uiso 1 1 calc GR . . . .
C104 C -0.3311(4) 0.4164(9) 0.0169(2) 0.063(3) Uani 1 1 d . . . . .
H104 H -0.3047 0.4465 0.0028 0.076 Uiso 0.5 1 calc R . . F 1
H10L H -0.3120 0.4596 0.0016 0.076 Uiso 0.5 1 calc R . . G 2
C105 C -0.3392(4) 0.5075(8) 0.0412(2) 0.069(3) Uani 1 1 d . . . . .
H10M H -0.3589 0.5776 0.0302 0.104 Uiso 1 1 calc GR . . . .
H10N H -0.2975 0.5273 0.0550 0.104 Uiso 1 1 calc GR . . . .
H10O H -0.3663 0.4759 0.0541 0.104 Uiso 1 1 calc GR . . . .
C112 C -0.5117(4) 0.2512(7) -0.0643(2) 0.054(2) Uani 1 1 d . . . . .
H112 H -0.4825 0.2255 -0.0775 0.064 Uiso 1 1 calc R . . . .
C113 C -0.5301(4) 0.1435(7) -0.0478(2) 0.070(3) Uani 1 1 d . . . . .
H11C H -0.4916 0.1036 -0.0360 0.104 Uiso 1 1 calc GR . . . .
H11D H -0.5552 0.0906 -0.0638 0.104 Uiso 1 1 calc GR . . . .
H11E H -0.5554 0.1674 -0.0331 0.104 Uiso 1 1 calc GR . . . .
C114 C -0.5689(4) 0.3106(10) -0.0862(2) 0.057(2) Uani 1 1 d . . . . .
C115 C -0.5643(4) 0.4260(11) -0.0964(2) 0.070(3) Uani 1 1 d . . . . .
H115 H -0.5256 0.4670 -0.0887 0.084 Uiso 1 1 calc R . . . .
C116 C -0.6145(5) 0.4821(11) -0.1174(3) 0.095(4) Uani 1 1 d . . . . .
H116 H -0.6107 0.5602 -0.1238 0.114 Uiso 1 1 calc R . . . .
C117 C -0.6703(6) 0.4196(16) -0.1286(3) 0.107(4) Uani 1 1 d . . . . .
H117 H -0.7050 0.4556 -0.1431 0.128 Uiso 1 1 calc R . . . .
C118 C -0.6763(6) 0.3102(17) -0.1194(3) 0.102(5) Uani 1 1 d . . . . .
H118 H -0.7154 0.2702 -0.1270 0.123 Uiso 1 1 calc R . . . .
C119 C -0.6258(5) 0.2544(11) -0.0987(3) 0.076(3) Uani 1 1 d . . . . .
H119 H -0.6305 0.1757 -0.0930 0.092 Uiso 1 1 calc R . . . .
C120 C -0.498(3) 0.6405(12) -0.0034(13) 0.064(5) Uani 0.5 1 d . U . . .
H120 H -0.5407 0.6408 -0.0192 0.077 Uiso 0.5 1 calc R . . . .
C121 C -0.4709(6) 0.7828(13) 0.0619(3) 0.130(5) Uani 1 1 d . U . . .
H12C H -0.4424 0.7192 0.0714 0.195 Uiso 1 1 calc GR . . . .
H12D H -0.4909 0.8154 0.0778 0.195 Uiso 1 1 calc GR . . . .
H12E H -0.4465 0.8436 0.0544 0.195 Uiso 1 1 calc GR . . . .
C122 C -0.5884(4) 0.6386(8) 0.0464(2) 0.075(3) Uani 1 1 d . U . . .
H12F H -0.6258 0.6146 0.0299 0.112 Uiso 1 1 calc GR . . . .
H12G H -0.6018 0.6865 0.0622 0.112 Uiso 1 1 calc GR . . . .
H12H H -0.5661 0.5695 0.0567 0.112 Uiso 1 1 calc GR . . . .
C123 C -0.5825(5) 0.8544(10) 0.0092(3) 0.107(3) Uani 1 1 d . U . . .
H12I H -0.5550 0.9118 0.0027 0.161 Uiso 1 1 calc GR . . . .
H12J H -0.6027 0.8898 0.0247 0.161 Uiso 1 1 calc GR . . . .
H12K H -0.6153 0.8287 -0.0093 0.161 Uiso 1 1 calc GR . . . .
C106 C -0.2990(11) 0.295(2) 0.0366(6) 0.064(7) Uani 0.5 1 d . U . H 1
C107 C -0.3218(13) 0.186(3) 0.0318(8) 0.073(8) Uani 0.5 1 d . U . H 1
H107 H -0.3618 0.1757 0.0172 0.087 Uiso 0.5 1 calc R . . H 1
C108 C -0.2911(12) 0.089(3) 0.0466(7) 0.083(6) Uani 0.5 1 d . U . H 1
H108 H -0.3084 0.0132 0.0420 0.099 Uiso 0.5 1 calc R . . H 1
C109 C -0.2343(12) 0.107(2) 0.0685(6) 0.100(7) Uani 0.5 1 d . U . H 1
H109 H -0.2138 0.0423 0.0804 0.120 Uiso 0.5 1 calc R . . H 1
C110 C -0.2071(13) 0.209(3) 0.0737(7) 0.112(8) Uani 0.5 1 d . U . H 1
H110 H -0.1661 0.2160 0.0878 0.135 Uiso 0.5 1 calc R . . H 1
C111 C -0.2389(12) 0.310(2) 0.0583(6) 0.104(7) Uani 0.5 1 d . U . H 1
H111 H -0.2204 0.3846 0.0624 0.125 Uiso 0.5 1 calc R . . H 1
C206 C -0.2875(6) 0.3276(15) 0.0290(4) 0.053(6) Uani 0.5 1 d . U . H 2
C211 C -0.2234(6) 0.3515(11) 0.0410(3) 0.067(5) Uani 0.5 1 d G U . H 2
H211 H -0.2072 0.4266 0.0383 0.081 Uiso 0.5 1 calc R . . H 2
C210 C -0.1829(5) 0.2656(13) 0.0571(3) 0.070(5) Uani 0.5 1 d G U . H 2
H210 H -0.1390 0.2819 0.0653 0.084 Uiso 0.5 1 calc R . . H 2
C209 C -0.2065(7) 0.1557(12) 0.0611(4) 0.074(5) Uani 0.5 1 d G U . H 2
H209 H -0.1788 0.0970 0.0721 0.089 Uiso 0.5 1 calc R . . H 2
C208 C -0.2707(8) 0.1319(13) 0.0491(5) 0.079(7) Uani 0.5 1 d G U . H 2
H208 H -0.2869 0.0568 0.0518 0.095 Uiso 0.5 1 calc R . . H 2
C207 C -0.3112(6) 0.2178(17) 0.0331(5) 0.063(9) Uani 0.5 1 d G U . H 2
H207 H -0.3551 0.2015 0.0248 0.076 Uiso 0.5 1 calc R . . H 2
C300 C -0.8242(11) -0.034(2) -0.2113(5) 0.347(17) Uani 1 1 d . U . I -1
H30A H -0.8051 0.0281 -0.2212 0.521 Uiso 1 1 calc GR . . I -1
H30B H -0.8706 -0.0297 -0.2186 0.521 Uiso 1 1 calc GR . . I -1
H30C H -0.8097 -0.1098 -0.2171 0.521 Uiso 1 1 calc GR . . I -1
C301 C -0.8044(11) -0.0199(16) -0.1752(5) 0.360(19) Uani 1 1 d G U . I -1
H30D H -0.8430 -0.0190 -0.1670 0.432 Uiso 1 1 calc R . . I -1
H30E H -0.7828 0.0560 -0.1700 0.432 Uiso 1 1 calc R . . I -1
C302 C -0.7601(7) -0.1167(12) -0.1584(5) 0.290(12) Uani 1 1 d G U . I -1
H30F H -0.7216 -0.1176 -0.1666 0.349 Uiso 1 1 calc R . . I -1
H30G H -0.7818 -0.1926 -0.1636 0.349 Uiso 1 1 calc R . . I -1
C303 C -0.7399(12) -0.104(2) -0.1222(5) 0.401(19) Uani 1 1 d G U . I -1
H30H H -0.7182 -0.0278 -0.1169 0.482 Uiso 1 1 calc R . . I -1
H30I H -0.7783 -0.1028 -0.1139 0.482 Uiso 1 1 calc R . . I -1
C304 C -0.6957(8) -0.201(2) -0.1057(5) 0.345(16) Uani 1 1 d G U . I -1
H30J H -0.6995 -0.2679 -0.1200 0.518 Uiso 1 1 calc GR . . I -1
H30K H -0.7074 -0.2238 -0.0863 0.518 Uiso 1 1 calc GR . . I -1
H30L H -0.6517 -0.1727 -0.1004 0.518 Uiso 1 1 calc GR . . I -1

loop_
_atom_site_aniso_label
_atom_site_aniso_U_11
_atom_site_aniso_U_22
_atom_site_aniso_U_33
_atom_site_aniso_U_23
_atom_site_aniso_U_13
_atom_site_aniso_U_12
Lu1 0.0744(2) 0.03219(15) 0.04390(19) -0.00136(18) 0.01563(17) 0.00080(19)
Si1 0.0695(16) 0.0499(14) 0.0612(16) 0.0058(12) 0.0172(13) -0.0092(12)
Si2A 0.078(9) 0.038(4) 0.096(10) -0.004(5) 0.035(7) 0.003(6)
Si2B 0.074(8) 0.039(4) 0.079(8) 0.000(4) 0.030(6) 0.004(6)
N1 0.084(6) 0.048(4) 0.062(5) -0.015(4) -0.007(4) 0.028(4)
N2 0.064(4) 0.043(4) 0.041(4) -0.005(3) 0.011(3) 0.000(4)
N3 0.085(5) 0.045(4) 0.048(4) -0.003(4) 0.026(4) -0.008(4)
N4 0.107(6) 0.063(4) 0.039(3) 0.004(4) 0.001(4) -0.028(5)
C1 0.062(6) 0.049(5) 0.055(6) -0.011(4) 0.009(5) 0.008(4)
C2 0.071(7) 0.054(5) 0.072(7) -0.027(5) 0.009(5) 0.006(5)
C3 0.058(6) 0.127(10) 0.120(10) -0.061(8) 0.012(7) 0.008(6)
C4 0.066(6) 0.088(7) 0.066(6) -0.026(5) 0.022(5) -0.008(5)
C5 0.140(10) 0.057(6) 0.089(8) -0.029(6) 0.021(7) 0.019(6)
C14 0.051(5) 0.048(5) 0.052(5) 0.001(5) 0.016(4) 0.001(5)
C15 0.063(6) 0.055(5) 0.064(6) -0.001(4) 0.011(5) 0.008(4)
C16 0.053(5) 0.049(5) 0.051(5) -0.005(4) 0.019(4) 0.002(4)
C17 0.063(5) 0.052(5) 0.056(5) -0.006(4) 0.016(4) -0.006(4)
C18 0.090(8) 0.043(5) 0.082(7) -0.004(5) 0.036(6) 0.003(5)
C19 0.063(7) 0.061(6) 0.107(8) -0.021(6) 0.027(6) -0.009(5)
C20 0.054(6) 0.076(7) 0.075(6) -0.007(5) 0.007(5) 0.007(5)
C21 0.053(5) 0.054(5) 0.063(6) -0.015(5) 0.009(5) 0.001(4)
C22 0.108(7) 0.045(5) 0.049(5) -0.004(4) 0.018(5) -0.019(5)
C26 0.101(7) 0.085(6) 0.059(6) 0.008(5) 0.019(5) -0.018(5)
C27 0.068(6) 0.050(5) 0.049(5) 0.000(4) 0.019(5) 0.001(5)
C28 0.080(6) 0.048(5) 0.062(6) 0.002(4) 0.016(5) 0.000(4)
C29 0.059(6) 0.060(6) 0.057(6) 0.002(5) 0.029(5) 0.008(5)
C30 0.077(6) 0.074(8) 0.070(6) 0.001(6) 0.031(5) 0.011(6)
C31 0.096(9) 0.088(8) 0.096(8) 0.027(7) 0.051(7) 0.041(7)
C32 0.083(7) 0.117(9) 0.073(7) 0.016(9) 0.030(6) 0.032(8)
C33 0.071(7) 0.107(9) 0.073(8) 0.004(7) 0.026(6) 0.002(6)
C34 0.072(7) 0.069(7) 0.069(7) -0.003(5) 0.021(6) 0.002(5)
C43 0.078(6) 0.033(4) 0.065(5) 0.011(4) 0.020(5) 0.003(4)
C44 0.105(9) 0.100(9) 0.083(8) -0.022(7) 0.052(7) -0.033(7)
C45 0.116(9) 0.103(9) 0.090(8) 0.043(7) 0.009(7) -0.009(7)
C46 0.100(8) 0.072(7) 0.111(9) -0.001(6) 0.035(7) -0.019(6)
C6A 0.080(12) 0.057(12) 0.085(15) -0.025(10) -0.010(11) 0.023(9)
C7A 0.109(18) 0.081(15) 0.105(18) 0.006(12) -0.011(14) 0.013(13)
C8A 0.070(10) 0.082(12) 0.063(12) -0.030(10) 0.000(9) 0.022(8)
C9A 0.099(14) 0.091(13) 0.093(17) -0.029(11) -0.028(12) 0.005(10)
C10A 0.107(15) 0.125(16) 0.12(2) -0.032(12) -0.027(13) -0.009(11)
C11A 0.091(15) 0.155(17) 0.071(15) -0.017(15) -0.003(12) 0.005(13)
C12A 0.074(12) 0.159(17) 0.11(2) -0.003(15) -0.007(12) 0.003(12)
C13A 0.073(11) 0.127(15) 0.096(16) -0.004(12) -0.003(10) 0.026(10)
C23A 0.101(11) 0.072(7) 0.039(7) 0.000(5) 0.015(7) -0.020(7)
C24A 0.110(12) 0.074(15) 0.044(12) -0.019(10) 0.019(9) -0.014(10)
C25A 0.131(19) 0.122(17) 0.057(10) -0.024(11) 0.024(12) -0.041(14)
C35A 0.060(13) 0.086(14) 0.056(11) 0.002(9) 0.004(9) -0.028(9)
C36A 0.080(18) 0.14(2) 0.073(16) 0.024(18) -0.014(14) -0.065(16)
C37A 0.084(13) 0.105(15) 0.059(8) 0.003(8) 0.008(8) -0.010(10)
C42A 0.173(19) 0.105(15) 0.062(8) -0.002(9) -0.001(9) 0.000(14)
C41A 0.145(18) 0.111(16) 0.077(11) 0.012(10) 0.008(10) -0.012(12)
C40A 0.109(17) 0.119(17) 0.069(11) 0.012(11) 0.000(11) -0.009(14)
C39A 0.19(3) 0.20(2) 0.073(11) 0.007(12) 0.007(12) 0.09(2)
C38A 0.14(2) 0.16(2) 0.060(12) 0.001(11) 0.007(12) 0.049(18)
C47A 0.083(11) 0.067(14) 0.111(17) -0.012(13) 0.028(12) 0.009(9)
C48A 0.12(2) 0.063(13) 0.102(14) -0.020(11) 0.039(13) -0.021(15)
C49A 0.081(19) 0.051(10) 0.15(2) -0.016(10) 0.031(17) 0.003(11)
C6B 0.058(11) 0.062(10) 0.046(10) 0.004(7) 0.020(8) -0.002(8)
C7B 0.065(13) 0.068(11) 0.069(12) 0.022(10) 0.035(11) 0.016(9)
C8B 0.046(8) 0.063(10) 0.057(9) 0.007(7) 0.015(7) 0.003(7)
C9B 0.052(9) 0.068(10) 0.052(10) 0.005(7) 0.008(7) -0.003(6)
C10B 0.070(10) 0.078(11) 0.082(12) -0.003(8) 0.021(8) -0.018(8)
C11B 0.076(11) 0.087(12) 0.085(12) -0.019(9) 0.012(9) -0.001(9)
C12B 0.060(11) 0.087(12) 0.074(13) -0.018(9) 0.009(10) 0.008(8)
C13B 0.067(10) 0.074(11) 0.064(10) -0.001(8) 0.004(8) 0.011(8)
C23B 0.101(11) 0.072(7) 0.039(7) 0.000(5) 0.015(7) -0.020(7)
C24B 0.088(11) 0.069(11) 0.034(10) -0.007(10) 0.009(9) -0.024(9)
C25B 0.065(11) 0.084(13) 0.047(8) -0.012(8) 0.031(8) -0.009(10)
C35B 0.048(11) 0.061(10) 0.043(8) -0.009(7) 0.016(7) 0.002(8)
C36B 0.062(14) 0.070(12) 0.068(14) -0.006(9) 0.029(13) -0.006(10)
C37B 0.040(8) 0.064(8) 0.038(7) -0.005(6) 0.019(6) 0.004(6)
C42B 0.043(7) 0.087(10) 0.040(7) -0.014(7) 0.011(6) 0.006(7)
C41B 0.066(12) 0.117(12) 0.069(11) -0.001(8) 0.005(9) 0.021(9)
C40B 0.072(11) 0.113(12) 0.070(11) 0.003(8) 0.012(9) 0.025(9)
C39B 0.065(10) 0.080(9) 0.065(9) 0.017(7) 0.026(7) 0.012(7)
C38B 0.049(9) 0.060(8) 0.043(8) -0.003(6) 0.017(7) 0.002(6)
C47B 0.081(11) 0.075(15) 0.076(15) -0.015(12) 0.029(10) 0.012(9)
C48B 0.108(18) 0.048(11) 0.075(11) -0.018(9) 0.038(11) 0.003(13)
C49B 0.09(2) 0.040(9) 0.14(2) -0.013(9) 0.033(17) 0.002(11)
Lu2 0.0351(3) 0.0392(3) 0.0509(9) -0.0026(3) 0.0087(9) 0.0009(5)
Si3 0.063(4) 0.050(3) 0.145(7) -0.023(4) -0.010(4) 0.018(3)
Si4 0.058(3) 0.035(3) 0.076(4) -0.002(3) -0.001(3) -0.005(2)
N5 0.041(8) 0.060(9) 0.049(7) 0.005(6) 0.004(6) 0.008(6)
N6 0.043(8) 0.040(11) 0.054(9) -0.001(7) 0.025(7) -0.005(7)
N7 0.031(9) 0.047(11) 0.053(10) -0.004(8) 0.001(8) 0.005(7)
N8 0.059(9) 0.050(11) 0.045(8) -0.003(6) 0.007(7) 0.008(8)
C50 0.050(8) 0.043(11) 0.055(9) -0.006(7) 0.016(7) 0.006(7)
C51 0.051(9) 0.083(13) 0.077(11) -0.006(9) 0.025(7) -0.008(8)
C52 0.060(11) 0.099(17) 0.079(12) -0.011(10) 0.022(9) 0.004(11)
C53 0.043(10) 0.115(16) 0.090(12) -0.022(11) 0.029(9) -0.004(11)
C54 0.056(13) 0.085(12) 0.091(16) -0.003(9) 0.009(11) -0.017(9)
C55 0.042(9) 0.043(7) 0.051(8) 0.001(6) 0.007(7) 0.001(6)
C56 0.056(10) 0.046(10) 0.063(12) 0.005(10) 0.006(11) -0.003(8)
C57 0.032(12) 0.048(8) 0.050(10) 0.003(6) 0.001(8) 0.003(7)
C62 0.044(13) 0.051(9) 0.061(11) 0.004(7) -0.006(10) 0.022(8)
C61 0.057(13) 0.073(10) 0.063(11) -0.010(8) 0.002(10) 0.017(9)
C60 0.054(15) 0.060(10) 0.081(12) -0.011(7) 0.007(13) 0.010(9)
C59 0.072(16) 0.055(9) 0.084(11) 0.005(7) 0.003(13) 0.012(9)
C58 0.058(16) 0.051(8) 0.059(11) 0.011(6) 0.010(10) 0.007(8)
C63 0.054(12) 0.073(12) 0.053(9) 0.003(7) 0.024(8) -0.019(9)
C64 0.062(14) 0.075(12) 0.055(15) -0.014(11) 0.012(11) -0.019(9)
C65 0.046(12) 0.089(11) 0.070(10) -0.014(8) 0.020(9) -0.011(10)
C66 0.13(2) 0.103(15) 0.070(10) -0.013(9) 0.009(11) 0.009(13)
C67 0.17(3) 0.139(19) 0.088(12) -0.037(11) -0.001(13) 0.026(15)
C68 0.16(3) 0.131(19) 0.107(15) -0.044(11) -0.009(14) 0.025(15)
C69 0.058(15) 0.122(15) 0.113(15) -0.043(11) -0.001(13) 0.010(12)
C70 0.050(11) 0.089(11) 0.094(14) -0.014(9) 0.008(11) -0.005(10)
C71 0.048(8) 0.031(10) 0.053(9) 0.001(7) 0.009(7) 0.010(7)
C72 0.045(8) 0.059(11) 0.074(11) 0.005(8) 0.014(7) 0.016(7)
C73 0.036(9) 0.093(15) 0.081(12) 0.005(10) 0.015(8) 0.012(9)
C74 0.050(12) 0.062(11) 0.092(14) 0.008(9) 0.029(10) 0.013(8)
C75 0.054(9) 0.074(11) 0.075(11) 0.006(9) 0.014(9) -0.001(10)
C76 0.040(9) 0.049(9) 0.051(10) 0.000(7) -0.002(9) -0.011(6)
C77 0.044(10) 0.066(14) 0.045(12) 0.002(10) -0.004(10) 0.010(9)
C78 0.025(11) 0.046(7) 0.056(11) 0.005(6) 0.007(9) -0.007(6)
C83 0.052(14) 0.061(10) 0.058(11) 0.006(7) -0.011(10) -0.005(8)
C82 0.065(16) 0.062(9) 0.070(12) 0.013(7) -0.016(11) -0.009(9)
C81 0.034(12) 0.055(9) 0.076(10) 0.019(7) 0.004(10) -0.013(8)
C80 0.046(12) 0.045(8) 0.077(11) 0.003(7) 0.000(11) -0.001(7)
C79 0.029(11) 0.045(8) 0.051(10) 0.002(6) -0.003(8) -0.008(7)
C84 0.050(11) 0.057(10) 0.054(10) -0.006(8) 0.008(8) 0.018(8)
C85 0.077(19) 0.066(10) 0.066(15) -0.011(10) 0.006(13) 0.006(11)
C86 0.058(11) 0.070(12) 0.051(9) -0.005(9) 0.015(8) 0.025(11)
C91 0.085(19) 0.09(2) 0.081(18) -0.006(14) 0.030(15) 0.015(14)
C90 0.12(2) 0.10(2) 0.071(15) 0.010(14) 0.007(16) 0.025(17)
C89 0.096(18) 0.084(16) 0.067(15) 0.017(13) -0.008(14) 0.017(14)
C88 0.076(16) 0.063(13) 0.092(18) 0.018(12) -0.016(14) -0.014(11)
C87 0.056(13) 0.077(15) 0.056(13) 0.004(10) 0.000(10) -0.016(11)
C92 0.056(8) 0.043(7) 0.110(19) -0.008(8) -0.005(8) 0.004(7)
C93 0.105(15) 0.096(13) 0.189(16) -0.054(13) 0.011(13) 0.005(11)
C94 0.131(18) 0.137(18) 0.172(14) 0.025(13) -0.012(12) 0.011(15)
C95 0.066(11) 0.064(13) 0.13(2) -0.025(12) -0.014(11) 0.012(9)
C96 0.104(15) 0.045(9) 0.094(13) 0.013(8) -0.011(11) -0.014(8)
C97 0.064(9) 0.042(10) 0.075(13) 0.010(9) -0.001(8) -0.009(7)
C98 0.079(13) 0.062(11) 0.083(10) -0.002(8) 0.005(9) -0.010(9)
Lu3 0.0431(3) 0.0390(3) 0.0435(3) 0.000 0.0144(2) 0.000
Si5 0.0611(16) 0.0477(14) 0.088(2) -0.0051(14) 0.0208(15) 0.0053(12)
N9 0.037(3) 0.061(5) 0.049(3) -0.014(3) 0.010(3) 0.000(3)
N10 0.039(4) 0.049(5) 0.041(4) -0.008(3) 0.010(3) -0.004(3)
C99 0.051(5) 0.038(5) 0.052(5) -0.005(4) 0.012(4) 0.001(4)
C100 0.052(5) 0.069(6) 0.053(5) -0.012(4) 0.023(4) 0.000(4)
C101 0.065(5) 0.093(8) 0.051(5) -0.005(6) 0.028(4) -0.004(6)
C102 0.067(6) 0.064(6) 0.066(6) -0.019(5) 0.022(5) 0.005(5)
C103 0.054(5) 0.110(9) 0.084(6) -0.031(6) 0.036(5) -0.010(5)
C104 0.044(4) 0.084(7) 0.060(5) -0.027(5) 0.010(4) -0.003(5)
C105 0.069(6) 0.073(6) 0.065(6) -0.021(5) 0.015(5) 0.001(5)
C112 0.054(5) 0.049(5) 0.061(5) -0.001(4) 0.020(5) -0.007(4)
C113 0.069(6) 0.055(5) 0.087(7) -0.004(5) 0.022(5) -0.006(5)
C114 0.055(6) 0.072(6) 0.045(5) -0.010(5) 0.015(4) -0.012(5)
C115 0.057(5) 0.095(7) 0.054(5) 0.004(6) 0.006(5) -0.009(6)
C116 0.080(8) 0.127(10) 0.075(8) 0.034(7) 0.011(6) 0.007(7)
C117 0.073(8) 0.171(13) 0.064(7) 0.029(9) -0.007(6) -0.003(9)
C118 0.061(8) 0.172(14) 0.070(8) 0.001(9) 0.009(7) -0.029(9)
C119 0.067(7) 0.092(8) 0.067(7) -0.020(6) 0.011(6) -0.024(6)
C120 0.062(9) 0.042(7) 0.096(16) 0.014(12) 0.037(10) -0.003(14)
C121 0.111(9) 0.168(13) 0.107(9) -0.028(8) 0.019(7) -0.034(8)
C122 0.070(6) 0.069(6) 0.095(7) -0.001(5) 0.037(6) 0.013(5)
C123 0.094(7) 0.073(6) 0.167(9) 0.025(8) 0.058(7) 0.024(6)
C106 0.054(10) 0.085(13) 0.053(13) -0.024(10) 0.012(9) 0.014(9)
C107 0.072(12) 0.088(12) 0.061(16) -0.024(10) 0.021(11) 0.013(9)
C108 0.080(13) 0.094(13) 0.077(13) -0.021(10) 0.026(10) 0.020(9)
C109 0.088(13) 0.099(11) 0.106(15) -0.020(10) 0.011(11) 0.017(9)
C110 0.095(11) 0.102(10) 0.120(13) -0.009(9) -0.010(9) 0.015(8)
C111 0.089(10) 0.096(10) 0.109(12) -0.017(8) -0.009(9) 0.013(8)
C206 0.045(8) 0.080(13) 0.035(10) 0.011(8) 0.012(7) 0.019(7)
C211 0.053(8) 0.090(11) 0.057(10) 0.006(9) 0.007(7) 0.014(8)
C210 0.056(9) 0.094(10) 0.056(10) -0.001(9) 0.008(8) 0.025(8)
C209 0.063(10) 0.093(11) 0.061(12) 0.003(10) 0.007(9) 0.029(8)
C208 0.067(10) 0.087(13) 0.075(16) 0.017(11) 0.004(10) 0.023(8)
C207 0.053(11) 0.084(14) 0.051(19) 0.019(12) 0.009(9) 0.020(9)
C300 0.35(3) 0.25(3) 0.45(4) -0.06(2) 0.11(3) 0.07(3)
C301 0.36(4) 0.24(3) 0.48(4) -0.04(2) 0.10(3) 0.13(3)
C302 0.164(17) 0.169(17) 0.56(3) 0.03(2) 0.12(2) -0.032(13)
C303 0.31(3) 0.33(3) 0.56(4) 0.04(2) 0.10(2) 0.03(3)
C304 0.146(18) 0.30(3) 0.62(4) 0.13(3) 0.14(2) 0.013(18)

loop_
_atom_type_symbol
_atom_type_description
_atom_type_scat_dispersion_real
_atom_type_scat_dispersion_imag
_atom_type_scat_source
C C 0.0033 0.0016 'International Tables Vol C Tables 4.2.6.8 and 6.1.1.4'
H H 0.0000 0.0000 'International Tables Vol C Tables 4.2.6.8 and 6.1.1.4'
Lu Lu -0.4720 5.8584 'International Tables Vol C Tables 4.2.6.8 and 6.1.1.4'
N N 0.0061 0.0033 'International Tables Vol C Tables 4.2.6.8 and 6.1.1.4'
Si Si 0.0817 0.0704 'International Tables Vol C Tables 4.2.6.8 and 6.1.1.4'

loop_
_geom_angle_atom_site_label_1
_geom_angle_atom_site_label_2
_geom_angle_atom_site_label_3
_geom_angle
_geom_angle_site_symmetry_1
_geom_angle_site_symmetry_3
N1 Lu1 N2 57.2(2) . .
N1 Lu1 N4 108.1(3) . .
N1 Lu1 C1 28.8(2) . .
N1 Lu1 C22 120.2(3) . .
N1 Lu1 C43 116.8(3) . .
N2 Lu1 N4 151.3(3) . .
N2 Lu1 C1 28.7(2) . .
N2 Lu1 C22 132.7(2) . .
N2 Lu1 C43 106.1(3) . .
N3 Lu1 N1 122.0(3) . .
N3 Lu1 N2 106.9(2) . .
N3 Lu1 N4 57.3(3) . .
N3 Lu1 C1 120.8(3) . .
N3 Lu1 C22 28.7(2) . .
N3 Lu1 C43 121.1(3) . .
N4 Lu1 C1 134.4(3) . .
N4 Lu1 C22 28.7(2) . .
N4 Lu1 C43 102.6(3) . .
C1 Lu1 C22 135.3(3) . .
C43 Lu1 C1 111.5(3) . .
C43 Lu1 C22 113.1(3) . .
C43 Si1 C44 114.5(5) . .
C43 Si1 C45 114.4(5) . .
C43 Si1 C46 111.6(5) . .
C44 Si1 C45 104.4(6) . .
C46 Si1 C44 105.1(5) . .
C46 Si1 C45 106.0(5) . .
C47A Si2A C43 111.8(13) . .
C48A Si2A C43 111.8(14) . .
C48A Si2A C47A 107.7(15) . .
C48A Si2A C49A 103.6(19) . .
C49A Si2A C43 112.9(14) . .
C49A Si2A C47A 108.5(16) . .
C43 Si2B C47B 110.4(12) . .
C43 Si2B C48B 113.1(13) . .
C43 Si2B C49B 117.1(16) . .
C48B Si2B C47B 104.5(14) . .
C48B Si2B C49B 103.1(17) . .
C49B Si2B C47B 107.6(14) . .
C1 N1 Lu1 95.4(5) . .
C1 N1 C6A 128.3(12) . .
C1 N1 C6B 124.4(11) . .
C6A N1 Lu1 129.2(13) . .
C6B N1 Lu1 139.7(10) . .
C1 N2 Lu1 94.6(5) . .
C1 N2 C14 129.8(7) . .
C14 N2 Lu1 130.6(5) . .
C22 N3 Lu1 97.1(6) . .
C22 N3 C27 125.0(7) . .
C27 N3 Lu1 133.0(5) . .
C22 N4 Lu1 94.0(5) . .
C22 N4 C35A 118.0(12) . .
C22 N4 C35B 134.6(10) . .
C35A N4 Lu1 139.4(11) . .
C35B N4 Lu1 131.4(9) . .
N1 C1 Lu1 55.7(4) . .
N1 C1 C2 121.5(8) . .
N2 C1 Lu1 56.6(4) . .
N2 C1 N1 111.6(8) . .
N2 C1 C2 126.9(8) . .
C2 C1 Lu1 170.7(6) . .
C3 C2 C1 111.8(7) . .
C3 C2 C5 111.4(9) . .
C4 C2 C1 116.9(8) . .
C4 C2 C3 103.5(9) . .
C4 C2 C5 105.2(7) . .
C5 C2 C1 107.9(8) . .
C2 C3 H3A 109.5 . .
C2 C3 H3B 109.5 . .
C2 C3 H3C 109.5 . .
H3A C3 H3B 109.5 . .
H3A C3 H3C 109.5 . .
H3B C3 H3C 109.5 . .
C2 C4 H4A 109.5 . .
C2 C4 H4B 109.5 . .
C2 C4 H4C 109.5 . .
H4A C4 H4B 109.5 . .
H4A C4 H4C 109.5 . .
H4B C4 H4C 109.5 . .
C2 C5 H5A 109.5 . .
C2 C5 H5B 109.5 . .
C2 C5 H5C 109.5 . .
H5A C5 H5B 109.5 . .
H5A C5 H5C 109.5 . .
H5B C5 H5C 109.5 . .
N2 C14 H14 108.9 . .
N2 C14 C15 106.3(6) . .
N2 C14 C16 114.8(7) . .
C15 C14 H14 108.9 . .
C16 C14 H14 108.9 . .
C16 C14 C15 108.8(6) . .
C14 C15 H15A 109.5 . .
C14 C15 H15B 109.5 . .
C14 C15 H15C 109.5 . .
H15A C15 H15B 109.5 . .
H15A C15 H15C 109.5 . .
H15B C15 H15C 109.5 . .
C17 C16 C14 124.8(8) . .
C17 C16 C21 116.7(8) . .
C21 C16 C14 118.4(8) . .
C16 C17 H17 118.3 . .
C16 C17 C18 123.4(9) . .
C18 C17 H17 118.3 . .
C17 C18 H18 120.8 . .
C17 C18 C19 118.5(9) . .
C19 C18 H18 120.8 . .
C18 C19 H19 120.3 . .
C20 C19 C18 119.4(9) . .
C20 C19 H19 120.3 . .
C19 C20 H20 119.6 . .
C19 C20 C21 120.8(9) . .
C21 C20 H20 119.6 . .
C16 C21 H21 119.5 . .
C20 C21 C16 121.0(9) . .
C20 C21 H21 119.5 . .
N3 C22 Lu1 54.1(4) . .
N3 C22 C23A 114(3) . .
N3 C22 C23B 126(2) . .
N4 C22 Lu1 57.3(4) . .
N4 C22 N3 111.2(8) . .
N4 C22 C23A 134(2) . .
N4 C22 C23B 123(2) . .
C23A C22 Lu1 163(3) . .
C23B C22 Lu1 177.3(18) . .
H26A C26 H26B 109.5 . .
H26A C26 H26C 109.5 . .
H26B C26 H26C 109.5 . .
H26D C26 H26E 109.5 . .
H26D C26 H26F 109.5 . .
H26E C26 H26F 109.5 . .
C23A C26 H26A 109.5 . .
C23A C26 H26B 109.5 . .
C23A C26 H26C 109.5 . .
C23B C26 H26D 109.5 . .
C23B C26 H26E 109.5 . .
C23B C26 H26F 109.5 . .
N3 C27 H27 107.7 . .
N3 C27 C28 108.4(7) . .
N3 C27 C29 110.3(7) . .
C28 C27 H27 107.7 . .
C28 C27 C29 114.7(7) . .
C29 C27 H27 107.7 . .
C27 C28 H28A 109.5 . .
C27 C28 H28B 109.5 . .
C27 C28 H28C 109.5 . .
H28A C28 H28B 109.5 . .
H28A C28 H28C 109.5 . .
H28B C28 H28C 109.5 . .
C30 C29 C27 119.9(9) . .
C30 C29 C34 118.4(10) . .
C34 C29 C27 121.6(8) . .
C29 C30 H30 119.6 . .
C29 C30 C31 120.8(11) . .
C31 C30 H30 119.6 . .
C30 C31 H31 120.3 . .
C32 C31 C30 119.5(11) . .
C32 C31 H31 120.3 . .
C31 C32 H32 120.0 . .
C33 C32 C31 120.0(11) . .
C33 C32 H32 120.0 . .
C32 C33 H33 119.6 . .
C32 C33 C34 120.8(12) . .
C34 C33 H33 119.6 . .
C29 C34 C33 120.5(10) . .
C29 C34 H34 119.7 . .
C33 C34 H34 119.7 . .
Lu1 C43 H43 99.8 . .
Lu1 C43 H43A 95.1 . .
Si1 C43 Lu1 124.7(4) . .
Si1 C43 Si2A 111.1(8) . .
Si1 C43 H43 99.8 . .
Si1 C43 H43A 95.1 . .
Si2A C43 Lu1 115.7(8) . .
Si2A C43 H43 99.8 . .
Si2B C43 Lu1 119.2(8) . .
Si2B C43 Si1 113.8(8) . .
Si2B C43 H43A 95.1 . .
Si1 C44 H44A 109.5 . .
Si1 C44 H44B 109.5 . .
Si1 C44 H44C 109.5 . .
H44A C44 H44B 109.5 . .
H44A C44 H44C 109.5 . .
H44B C44 H44C 109.5 . .
Si1 C45 H45A 109.5 . .
Si1 C45 H45B 109.5 . .
Si1 C45 H45C 109.5 . .
H45A C45 H45B 109.5 . .
H45A C45 H45C 109.5 . .
H45B C45 H45C 109.5 . .
Si1 C46 H46A 109.5 . .
Si1 C46 H46B 109.5 . .
Si1 C46 H46C 109.5 . .
H46A C46 H46B 109.5 . .
H46A C46 H46C 109.5 . .
H46B C46 H46C 109.5 . .
N1 C6A H6A 106.0 . .
N1 C6A C7A 118(2) . .
N1 C6A C8A 106.2(19) . .
C7A C6A H6A 106.0 . .
C8A C6A H6A 106.0 . .
C8A C6A C7A 114(2) . .
C6A C7A H7AA 109.5 . .
C6A C7A H7AB 109.5 . .
C6A C7A H7AC 109.5 . .
H7AA C7A H7AB 109.5 . .
H7AA C7A H7AC 109.5 . .
H7AB C7A H7AC 109.5 . .
C9A C8A C6A 122.2(15) . .
C9A C8A C13A 120.0 . .
C13A C8A C6A 117.7(15) . .
C8A C9A H9A 120.0 . .
C8A C9A C10A 120.0 . .
C10A C9A H9A 120.0 . .
C9A C10A H10A 120.0 . .
C11A C10A C9A 120.0 . .
C11A C10A H10A 120.0 . .
C10A C11A H11A 120.0 . .
C10A C11A C12A 120.0 . .
C12A C11A H11A 120.0 . .
C11A C12A H12A 120.0 . .
C11A C12A C13A 120.0 . .
C13A C12A H12A 120.0 . .
C8A C13A H13A 120.0 . .
C12A C13A C8A 120.0 . .
C12A C13A H13A 120.0 . .
C22 C23A C26 102(3) . .
C24A C23A C22 120(4) . .
C24A C23A C26 110(3) . .
C25A C23A C22 119(4) . .
C25A C23A C26 102(4) . .
C25A C23A C24A 102(3) . .
C23A C24A H24A 109.5 . .
C23A C24A H24B 109.5 . .
C23A C24A H24C 109.5 . .
H24A C24A H24B 109.5 . .
H24A C24A H24C 109.5 . .
H24B C24A H24C 109.5 . .
C23A C25A H25A 109.5 . .
C23A C25A H25B 109.5 . .
C23A C25A H25C 109.5 . .
H25A C25A H25B 109.5 . .
H25A C25A H25C 109.5 . .
H25B C25A H25C 109.5 . .
N4 C35A H35A 110.7 . .
N4 C35A C36A 104.6(19) . .
N4 C35A C37A 109.3(19) . .
C36A C35A H35A 110.7 . .
C37A C35A H35A 110.7 . .
C37A C35A C36A 110.5(18) . .
C35A C36A H36A 109.5 . .
C35A C36A H36B 109.5 . .
C35A C36A H36C 109.5 . .
H36A C36A H36B 109.5 . .
H36A C36A H36C 109.5 . .
H36B C36A H36C 109.5 . .
C42A C37A C35A 122.9(14) . .
C42A C37A C38A 120.0 . .
C38A C37A C35A 116.7(14) . .
C37A C42A H42A 120.0 . .
C37A C42A C41A 120.0 . .
C41A C42A H42A 120.0 . .
C42A C41A H41A 120.0 . .
C42A C41A C40A 120.0 . .
C40A C41A H41A 120.0 . .
C41A C40A H40A 120.0 . .
C39A C40A C41A 120.0 . .
C39A C40A H40A 120.0 . .
C40A C39A H39A 120.0 . .
C40A C39A C38A 120.0 . .
C38A C39A H39A 120.0 . .
C37A C38A H38A 120.0 . .
C39A C38A C37A 120.0 . .
C39A C38A H38A 120.0 . .
Si2A C47A H47A 109.5 . .
Si2A C47A H47B 109.5 . .
Si2A C47A H47C 109.5 . .
H47A C47A H47B 109.5 . .
H47A C47A H47C 109.5 . .
H47B C47A H47C 109.5 . .
Si2A C48A H48A 109.5 . .
Si2A C48A H48B 109.5 . .
Si2A C48A H48C 109.5 . .
H48A C48A H48B 109.5 . .
H48A C48A H48C 109.5 . .
H48B C48A H48C 109.5 . .
Si2A C49A H49A 109.5 . .
Si2A C49A H49B 109.5 . .
Si2A C49A H49C 109.5 . .
H49A C49A H49B 109.5 . .
H49A C49A H49C 109.5 . .
H49B C49A H49C 109.5 . .
N1 C6B H6B 108.2 . .
C7B C6B N1 100.5(14) . .
C7B C6B H6B 108.2 . .
C8B C6B N1 114.7(16) . .
C8B C6B H6B 108.2 . .
C8B C6B C7B 116.6(18) . .
C6B C7B H7BA 109.5 . .
C6B C7B H7BB 109.5 . .
C6B C7B H7BC 109.5 . .
H7BA C7B H7BB 109.5 . .
H7BA C7B H7BC 109.5 . .
H7BB C7B H7BC 109.5 . .
C9B C8B C6B 120.4(11) . .
C9B C8B C13B 120.0 . .
C13B C8B C6B 119.6(11) . .
C8B C9B H9B 120.0 . .
C10B C9B C8B 120.0 . .
C10B C9B H9B 120.0 . .
C9B C10B H10B 120.0 . .
C11B C10B C9B 120.0 . .
C11B C10B H10B 120.0 . .
C10B C11B H11B 120.0 . .
C10B C11B C12B 120.0 . .
C12B C11B H11B 120.0 . .
C11B C12B H12B 120.0 . .
C13B C12B C11B 120.0 . .
C13B C12B H12B 120.0 . .
C8B C13B H13B 120.0 . .
C12B C13B C8B 120.0 . .
C12B C13B H13B 120.0 . .
C26 C23B C22 111(2) . .
C26 C23B C24B 112(3) . .
C26 C23B C25B 108(3) . .
C24B C23B C22 103(3) . .
C24B C23B C25B 107(2) . .
C25B C23B C22 116(3) . .
C23B C24B H24D 109.5 . .
C23B C24B H24E 109.5 . .
C23B C24B H24F 109.5 . .
H24D C24B H24E 109.5 . .
H24D C24B H24F 109.5 . .
H24E C24B H24F 109.5 . .
C23B C25B H25D 109.5 . .
C23B C25B H25E 109.5 . .
C23B C25B H25F 109.5 . .
H25D C25B H25E 109.5 . .
H25D C25B H25F 109.5 . .
H25E C25B H25F 109.5 . .
N4 C35B H35B 105.3 . .
C36B C35B N4 112.0(17) . .
C36B C35B H35B 105.3 . .
C37B C35B N4 116.8(17) . .
C37B C35B H35B 105.3 . .
C37B C35B C36B 111.1(15) . .
C35B C36B H36D 109.5 . .
C35B C36B H36E 109.5 . .
C35B C36B H36F 109.5 . .
H36D C36B H36E 109.5 . .
H36D C36B H36F 109.5 . .
H36E C36B H36F 109.5 . .
C42B C37B C35B 116.2(12) . .
C42B C37B C38B 120.0 . .
C38B C37B C35B 123.7(12) . .
C37B C42B H42B 120.0 . .
C37B C42B C41B 120.0 . .
C41B C42B H42B 120.0 . .
C42B C41B H41B 120.0 . .
C40B C41B C42B 120.0 . .
C40B C41B H41B 120.0 . .
C41B C40B H40B 120.0 . .
C41B C40B C39B 120.0 . .
C39B C40B H40B 120.0 . .
C40B C39B H39B 120.0 . .
C38B C39B C40B 120.0 . .
C38B C39B H39B 120.0 . .
C37B C38B H38B 120.0 . .
C39B C38B C37B 120.0 . .
C39B C38B H38B 120.0 . .
Si2B C47B H47D 109.5 . .
Si2B C47B H47E 109.5 . .
Si2B C47B H47F 109.5 . .
H47D C47B H47E 109.5 . .
H47D C47B H47F 109.5 . .
H47E C47B H47F 109.5 . .
Si2B C48B H48D 109.5 . .
Si2B C48B H48E 109.5 . .
Si2B C48B H48F 109.5 . .
H48D C48B H48E 109.5 . .
H48D C48B H48F 109.5 . .
H48E C48B H48F 109.5 . .
Si2B C49B H49D 109.5 . .
Si2B C49B H49E 109.5 . .
Si2B C49B H49F 109.5 . .
H49D C49B H49E 109.5 . .
H49D C49B H49F 109.5 . .
H49E C49B H49F 109.5 . .
N5 Lu2 C50 28.6(6) . .
N5 Lu2 C71 130.9(7) . .
N5 Lu2 C92 108.7(9) . .
N6 Lu2 N5 57.3(7) . .
N6 Lu2 N7 107.1(7) . .
N6 Lu2 C50 29.1(6) . .
N6 Lu2 C71 124.7(7) . .
N6 Lu2 C92 114.7(8) . .
N7 Lu2 N5 143.8(5) . .
N7 Lu2 C50 131.8(7) . .
N7 Lu2 C71 27.5(6) . .
N7 Lu2 C92 107.5(9) . .
N8 Lu2 N5 105.7(8) . .
N8 Lu2 N6 131.3(5) . .
N8 Lu2 N7 57.6(7) . .
N8 Lu2 C50 125.3(7) . .
N8 Lu2 C71 30.3(6) . .
N8 Lu2 C92 114.0(8) . .
C71 Lu2 C50 138.1(5) . .
C92 Lu2 C50 110.9(8) . .
C92 Lu2 C71 110.9(8) . .
C92 Si3 C93 113.5(11) . .
C94 Si3 C92 113.2(15) . .
C94 Si3 C93 105.1(15) . .
C94 Si3 C95 105.6(14) . .
C95 Si3 C92 114.7(10) . .
C95 Si3 C93 103.7(13) . .
C92 Si4 C96 116.6(9) . .
C97 Si4 C92 114.4(9) . .
C97 Si4 C96 102.0(10) . .
C98 Si4 C92 110.8(10) . .
C98 Si4 C96 105.2(9) . .
C98 Si4 C97 106.9(10) . .
C50 N5 Lu2 94.4(14) . .
C50 N5 C55 128(2) . .
C55 N5 Lu2 133.8(18) . .
C50 N6 Lu2 95.5(14) . .
C50 N6 C63 127.2(19) . .
C63 N6 Lu2 136.9(14) . .
C71 N7 Lu2 95.4(14) . .
C71 N7 C76 129(2) . .
C76 N7 Lu2 133.7(14) . .
C71 N8 Lu2 94.0(13) . .
C71 N8 C84 125(2) . .
C84 N8 Lu2 138.7(16) . .
N5 C50 Lu2 57.0(12) . .
N5 C50 N6 111(2) . .
N5 C50 C51 129(2) . .
N6 C50 Lu2 55.3(13) . .
N6 C50 C51 120.3(19) . .
C51 C50 Lu2 171.0(16) . .
C52 C51 C50 115(2) . .
C52 C51 C53 105.7(19) . .
C52 C51 C54 109(2) . .
C53 C51 C50 108(2) . .
C53 C51 C54 113(2) . .
C54 C51 C50 105.7(17) . .
C51 C52 H52A 109.5 . .
C51 C52 H52B 109.5 . .
C51 C52 H52C 109.5 . .
H52A C52 H52B 109.5 . .
H52A C52 H52C 109.5 . .
H52B C52 H52C 109.5 . .
C51 C53 H53A 109.5 . .
C51 C53 H53B 109.5 . .
C51 C53 H53C 109.5 . .
H53A C53 H53B 109.5 . .
H53A C53 H53C 109.5 . .
H53B C53 H53C 109.5 . .
C51 C54 H54A 109.5 . .
C51 C54 H54B 109.5 . .
C51 C54 H54C 109.5 . .
H54A C54 H54B 109.5 . .
H54A C54 H54C 109.5 . .
H54B C54 H54C 109.5 . .
N5 C55 H55 109.3 . .
N5 C55 C56 106(2) . .
N5 C55 C57 114.2(19) . .
C56 C55 H55 109.3 . .
C56 C55 C57 108.6(18) . .
C57 C55 H55 109.3 . .
C55 C56 H56A 109.5 . .
C55 C56 H56B 109.5 . .
C55 C56 H56C 109.5 . .
H56A C56 H56B 109.5 . .
H56A C56 H56C 109.5 . .
H56B C56 H56C 109.5 . .
C62 C57 C55 117.2(13) . .
C62 C57 C58 120.0 . .
C58 C57 C55 122.5(13) . .
C57 C62 H62 120.0 . .
C57 C62 C61 120.0 . .
C61 C62 H62 120.0 . .
C62 C61 H61 120.0 . .
C62 C61 C60 120.0 . .
C60 C61 H61 120.0 . .
C61 C60 H60 120.0 . .
C59 C60 C61 120.0 . .
C59 C60 H60 120.0 . .
C60 C59 H59 120.0 . .
C60 C59 C58 120.0 . .
C58 C59 H59 120.0 . .
C57 C58 H58 120.0 . .
C59 C58 C57 120.0 . .
C59 C58 H58 120.0 . .
N6 C63 H63 107.9 . .
N6 C63 C64 108(2) . .
N6 C63 C65 112(2) . .
C64 C63 H63 107.9 . .
C64 C63 C65 112.5(18) . .
C65 C63 H63 107.9 . .
C63 C64 H64A 109.5 . .
C63 C64 H64B 109.5 . .
C63 C64 H64C 109.5 . .
H64A C64 H64B 109.5 . .
H64A C64 H64C 109.5 . .
H64B C64 H64C 109.5 . .
C66 C65 C63 117.4(15) . .
C66 C65 C70 120.0 . .
C70 C65 C63 122.6(15) . .
C65 C66 H66 120.0 . .
C67 C66 C65 120.0 . .
C67 C66 H66 120.0 . .
C66 C67 H67 120.0 . .
C66 C67 C68 120.0 . .
C68 C67 H67 120.0 . .
C67 C68 H68 120.0 . .
C69 C68 C67 120.0 . .
C69 C68 H68 120.0 . .
C68 C69 H69 120.0 . .
C70 C69 C68 120.0 . .
C70 C69 H69 120.0 . .
C65 C70 H70 120.0 . .
C69 C70 C65 120.0 . .
C69 C70 H70 120.0 . .
N7 C71 Lu2 57.0(13) . .
N7 C71 N8 112(2) . .
N7 C71 C72 130.7(19) . .
N8 C71 Lu2 55.7(12) . .
N8 C71 C72 117(2) . .
C72 C71 Lu2 168.5(16) . .
C71 C72 C73 113.7(18) . .
C71 C72 C74 111.0(18) . .
C73 C72 C74 103.3(17) . .
C75 C72 C71 113.5(18) . .
C75 C72 C73 102.4(18) . .
C75 C72 C74 112.2(19) . .
C72 C73 H73A 109.5 . .
C72 C73 H73B 109.5 . .
C72 C73 H73C 109.5 . .
H73A C73 H73B 109.5 . .
H73A C73 H73C 109.5 . .
H73B C73 H73C 109.5 . .
C72 C74 H74A 109.5 . .
C72 C74 H74B 109.5 . .
C72 C74 H74C 109.5 . .
H74A C74 H74B 109.5 . .
H74A C74 H74C 109.5 . .
H74B C74 H74C 109.5 . .
C72 C75 H75A 109.5 . .
C72 C75 H75B 109.5 . .
C72 C75 H75C 109.5 . .
H75A C75 H75B 109.5 . .
H75A C75 H75C 109.5 . .
H75B C75 H75C 109.5 . .
N7 C76 H76 107.6 . .
N7 C76 C77 108.0(17) . .
N7 C76 C78 114.2(17) . .
C77 C76 H76 107.6 . .
C77 C76 C78 111.6(18) . .
C78 C76 H76 107.6 . .
C76 C77 H77A 109.5 . .
C76 C77 H77B 109.5 . .
C76 C77 H77C 109.5 . .
H77A C77 H77B 109.5 . .
H77A C77 H77C 109.5 . .
H77B C77 H77C 109.5 . .
C83 C78 C76 116.6(12) . .
C83 C78 C79 120.0 . .
C79 C78 C76 123.3(12) . .
C78 C83 H83 120.0 . .
C78 C83 C82 120.0 . .
C82 C83 H83 120.0 . .
C83 C82 H82 120.0 . .
C81 C82 C83 120.0 . .
C81 C82 H82 120.0 . .
C82 C81 H81 120.0 . .
C80 C81 C82 120.0 . .
C80 C81 H81 120.0 . .
C81 C80 H80 120.0 . .
C79 C80 C81 120.0 . .
C79 C80 H80 120.0 . .
C78 C79 H79 120.0 . .
C80 C79 C78 120.0 . .
C80 C79 H79 120.0 . .
N8 C84 H84 106.6 . .
N8 C84 C85 112(2) . .
N8 C84 C86 108.8(16) . .
C85 C84 H84 106.6 . .
C85 C84 C86 116(2) . .
C86 C84 H84 106.6 . .
C84 C85 H85A 109.5 . .
C84 C85 H85B 109.5 . .
C84 C85 H85C 109.5 . .
H85A C85 H85B 109.5 . .
H85A C85 H85C 109.5 . .
H85B C85 H85C 109.5 . .
C91 C86 C84 119.7(12) . .
C91 C86 C87 120.0 . .
C87 C86 C84 120.2(12) . .
C86 C91 H91 120.0 . .
C90 C91 C86 120.0 . .
C90 C91 H91 120.0 . .
C91 C90 H90 120.0 . .
C91 C90 C89 120.0 . .
C89 C90 H90 120.0 . .
C90 C89 H89 120.0 . .
C90 C89 C88 120.0 . .
C88 C89 H89 120.0 . .
C89 C88 H88 120.0 . .
C87 C88 C89 120.0 . .
C87 C88 H88 120.0 . .
C86 C87 H87 120.0 . .
C88 C87 C86 120.0 . .
C88 C87 H87 120.0 . .
Lu2 C92 H92 91.0 . .
Si3 C92 Lu2 123.5(12) . .
Si3 C92 Si4 112.5(8) . .
Si3 C92 H92 91.0 . .
Si4 C92 Lu2 123.9(12) . .
Si4 C92 H92 91.0 . .
Si3 C93 H93A 109.5 . .
Si3 C93 H93B 109.5 . .
Si3 C93 H93C 109.5 . .
H93A C93 H93B 109.5 . .
H93A C93 H93C 109.5 . .
H93B C93 H93C 109.5 . .
Si3 C94 H94A 109.5 . .
Si3 C94 H94B 109.5 . .
Si3 C94 H94C 109.5 . .
H94A C94 H94B 109.5 . .
H94A C94 H94C 109.5 . .
H94B C94 H94C 109.5 . .
Si3 C95 H95A 109.5 . .
Si3 C95 H95B 109.5 . .
Si3 C95 H95C 109.5 . .
H95A C95 H95B 109.5 . .
H95A C95 H95C 109.5 . .
H95B C95 H95C 109.5 . .
Si4 C96 H96A 109.5 . .
Si4 C96 H96B 109.5 . .
Si4 C96 H96C 109.5 . .
H96A C96 H96B 109.5 . .
H96A C96 H96C 109.5 . .
H96B C96 H96C 109.5 . .
Si4 C97 H97A 109.5 . .
Si4 C97 H97B 109.5 . .
Si4 C97 H97C 109.5 . .
H97A C97 H97B 109.5 . .
H97A C97 H97C 109.5 . .
H97B C97 H97C 109.5 . .
Si4 C98 H98A 109.5 . .
Si4 C98 H98B 109.5 . .
Si4 C98 H98C 109.5 . .
H98A C98 H98B 109.5 . .
H98A C98 H98C 109.5 . .
H98B C98 H98C 109.5 . .
N9 Lu3 N9 152.4(3) . 2_455
N9 Lu3 C99 133.6(2) . 2_455
N9 Lu3 C99 133.6(2) 2_455 .
N9 Lu3 C99 29.0(2) . .
N9 Lu3 C99 29.0(2) 2_455 2_455
N9 Lu3 C120 105.6(16) . 2_455
N9 Lu3 C120 105.6(16) 2_455 .
N9 Lu3 C120 102.0(16) . .
N9 Lu3 C120 102.0(16) 2_455 2_455
N10 Lu3 N9 57.3(2) 2_455 2_455
N10 Lu3 N9 107.2(2) 2_455 .
N10 Lu3 N9 57.3(2) . .
N10 Lu3 N9 107.2(2) . 2_455
N10 Lu3 N10 118.5(3) 2_455 .
N10 Lu3 C99 28.6(2) 2_455 2_455
N10 Lu3 C99 118.7(2) . 2_455
N10 Lu3 C99 28.6(2) . .
N10 Lu3 C99 118.7(2) 2_455 .
N10 Lu3 C120 116.9(10) 2_455 2_455
N10 Lu3 C120 124.7(10) . 2_455
N10 Lu3 C120 116.9(10) . .
N10 Lu3 C120 124.7(10) 2_455 .
C99 Lu3 C99 134.2(3) 2_455 .
C120 Lu3 C99 109.6(12) . .
C120 Lu3 C99 116.1(13) 2_455 .
C120 Lu3 C99 109.6(12) 2_455 2_455
C120 Lu3 C99 116.1(13) . 2_455
C120 Lu3 C120 8(2) 2_455 .
C120 Si5 C120 6(2) 2_455 .
C120 Si5 C121 111(3) 2_455 .
C120 Si5 C122 111.1(13) 2_455 .
C120 Si5 C123 117.4(18) 2_455 .
C121 Si5 C120 113(2) . .
C121 Si5 C122 104.9(5) . .
C121 Si5 C123 106.7(6) . .
C122 Si5 C120 115.2(11) . .
C123 Si5 C120 111.7(15) . .
C123 Si5 C122 104.6(4) . .
C99 N9 Lu3 93.2(4) . .
C99 N9 C104 128.6(6) . .
C104 N9 Lu3 136.3(5) . .
C99 N10 Lu3 97.3(5) . .
C99 N10 C112 125.0(7) . .
C112 N10 Lu3 134.9(5) . .
N9 C99 Lu3 57.8(4) . .
N9 C99 C100 126.7(7) . .
N10 C99 Lu3 54.1(4) . .
N10 C99 N9 111.3(7) . .
N10 C99 C100 121.9(7) . .
C100 C99 Lu3 171.5(6) . .
C101 C100 C99 109.3(7) . .
C102 C100 C99 109.5(7) . .
C102 C100 C101 111.9(7) . .
C102 C100 C103 106.6(7) . .
C103 C100 C99 116.8(7) . .
C103 C100 C101 102.6(7) . .
C100 C101 H10C 109.5 . .
C100 C101 H10D 109.5 . .
C100 C101 H10E 109.5 . .
H10C C101 H10D 109.5 . .
H10C C101 H10E 109.5 . .
H10D C101 H10E 109.5 . .
C100 C102 H10F 109.5 . .
C100 C102 H10G 109.5 . .
C100 C102 H10H 109.5 . .
H10F C102 H10G 109.5 . .
H10F C102 H10H 109.5 . .
H10G C102 H10H 109.5 . .
C100 C103 H10I 109.5 . .
C100 C103 H10J 109.5 . .
C100 C103 H10K 109.5 . .
H10I C103 H10J 109.5 . .
H10I C103 H10K 109.5 . .
H10J C103 H10K 109.5 . .
N9 C104 H104 111.7 . .
N9 C104 H10L 105.1 . .
N9 C104 C105 106.5(6) . .
N9 C104 C106 106.6(10) . .
C105 C104 H104 111.7 . .
C105 C104 H10L 105.1 . .
C105 C104 C106 108.4(11) . .
C106 C104 H104 111.7 . .
C206 C104 N9 119.2(10) . .
C206 C104 H10L 105.1 . .
C206 C104 C105 114.7(11) . .
C104 C105 H10M 109.5 . .
C104 C105 H10N 109.5 . .
C104 C105 H10O 109.5 . .
H10M C105 H10N 109.5 . .
H10M C105 H10O 109.5 . .
H10N C105 H10O 109.5 . .
N10 C112 H112 107.9 . .
N10 C112 C113 109.7(7) . .
N10 C112 C114 110.6(7) . .
C113 C112 H112 107.9 . .
C114 C112 H112 107.9 . .
C114 C112 C113 112.7(7) . .
C112 C113 H11C 109.5 . .
C112 C113 H11D 109.5 . .
C112 C113 H11E 109.5 . .
H11C C113 H11D 109.5 . .
H11C C113 H11E 109.5 . .
H11D C113 H11E 109.5 . .
C115 C114 C112 120.4(8) . .
C119 C114 C112 123.1(10) . .
C119 C114 C115 116.4(10) . .
C114 C115 H115 118.9 . .
C116 C115 C114 122.3(10) . .
C116 C115 H115 118.9 . .
C115 C116 H116 121.2 . .
C117 C116 C115 117.7(12) . .
C117 C116 H116 121.2 . .
C116 C117 H117 119.2 . .
C118 C117 C116 121.5(13) . .
C118 C117 H117 119.2 . .
C117 C118 H118 119.8 . .
C117 C118 C119 120.5(13) . .
C119 C118 H118 119.8 . .
C114 C119 C118 121.6(12) . .
C114 C119 H119 119.2 . .
C118 C119 H119 119.2 . .
Lu3 C120 H120 91.2 . .
Si5 C120 Lu3 129(2) 2_455 .
Si5 C120 Lu3 115.9(16) . .
Si5 C120 Si5 115.3(8) 2_455 .
Si5 C120 H120 91.2 . .
Si5 C120 H120 91.2 2_455 .
Si5 C121 H12C 109.5 . .
Si5 C121 H12D 109.5 . .
Si5 C121 H12E 109.5 . .
H12C C121 H12D 109.5 . .
H12C C121 H12E 109.5 . .
H12D C121 H12E 109.5 . .
Si5 C122 H12F 109.5 . .
Si5 C122 H12G 109.5 . .
Si5 C122 H12H 109.5 . .
H12F C122 H12G 109.5 . .
H12F C122 H12H 109.5 . .
H12G C122 H12H 109.5 . .
Si5 C123 H12I 109.5 . .
Si5 C123 H12J 109.5 . .
Si5 C123 H12K 109.5 . .
H12I C123 H12J 109.5 . .
H12I C123 H12K 109.5 . .
H12J C123 H12K 109.5 . .
C107 C106 C104 127(2) . .
C107 C106 C111 117(2) . .
C111 C106 C104 115(2) . .
C106 C107 H107 117.8 . .
C106 C107 C108 124(3) . .
C108 C107 H107 117.8 . .
C107 C108 H108 121.6 . .
C109 C108 C107 117(3) . .
C109 C108 H108 121.6 . .
C108 C109 H109 118.5 . .
C110 C109 C108 123(3) . .
C110 C109 H109 118.5 . .
C109 C110 H110 120.0 . .
C109 C110 C111 120(3) . .
C111 C110 H110 120.0 . .
C106 C111 C110 118(3) . .
C106 C111 H111 120.9 . .
C110 C111 H111 120.9 . .
C211 C206 C104 121.2(11) . .
C211 C206 C207 120.0 . .
C207 C206 C104 118.1(11) . .
C206 C211 H211 120.0 . .
C206 C211 C210 120.0 . .
C210 C211 H211 120.0 . .
C211 C210 H210 120.0 . .
C211 C210 C209 120.0 . .
C209 C210 H210 120.0 . .
C210 C209 H209 120.0 . .
C208 C209 C210 120.0 . .
C208 C209 H209 120.0 . .
C209 C208 H208 120.0 . .
C209 C208 C207 120.0 . .
C207 C208 H208 120.0 . .
C206 C207 H207 120.0 . .
C208 C207 C206 120.0 . .
C208 C207 H207 120.0 . .
H30A C300 H30B 109.5 . .
H30A C300 H30C 109.5 . .
H30B C300 H30C 109.5 . .
C301 C300 H30A 109.5 . .
C301 C300 H30B 109.5 . .
C301 C300 H30C 109.5 . .
C300 C301 H30D 108.9 . .
C300 C301 H30E 108.9 . .
C300 C301 C302 113.3 . .
H30D C301 H30E 107.7 . .
C302 C301 H30D 108.9 . .
C302 C301 H30E 108.9 . .
C301 C302 H30F 108.8 . .
C301 C302 H30G 108.8 . .
C301 C302 C303 113.8 . .
H30F C302 H30G 107.7 . .
C303 C302 H30F 108.8 . .
C303 C302 H30G 108.8 . .
C302 C303 H30H 108.9 . .
C302 C303 H30I 108.9 . .
H30H C303 H30I 107.7 . .
C304 C303 C302 113.3 . .
C304 C303 H30H 108.9 . .
C304 C303 H30I 108.9 . .
C303 C304 H30J 109.5 . .
C303 C304 H30K 109.5 . .
C303 C304 H30L 109.5 . .
H30J C304 H30K 109.5 . .
H30J C304 H30L 109.5 . .
H30K C304 H30L 109.5 . .

loop_
_geom_bond_atom_site_label_1
_geom_bond_atom_site_label_2
_geom_bond_distance
_geom_bond_site_symmetry_2
Lu1 N1 2.304(7) .
Lu1 N2 2.326(6) .
Lu1 N3 2.280(7) .
Lu1 N4 2.356(6) .
Lu1 C1 2.775(9) .
Lu1 C22 2.792(9) .
Lu1 C43 2.382(8) .
Si1 C43 1.866(9) .
Si1 C44 1.868(11) .
Si1 C45 1.871(10) .
Si1 C46 1.867(10) .
Si2A C43 1.93(2) .
Si2A C47A 1.89(3) .
Si2A C48A 1.83(3) .
Si2A C49A 1.86(3) .
Si2B C43 1.81(2) .
Si2B C47B 1.93(3) .
Si2B C48B 1.87(3) .
Si2B C49B 1.89(3) .
N1 C1 1.343(10) .
N1 C6A 1.41(3) .
N1 C6B 1.58(2) .
N2 C1 1.338(10) .
N2 C14 1.469(9) .
N3 C22 1.353(10) .
N3 C27 1.485(11) .
N4 C22 1.343(11) .
N4 C35A 1.42(2) .
N4 C35B 1.59(2) .
C1 C2 1.561(12) .
C2 C3 1.555(14) .
C2 C4 1.513(13) .
C2 C5 1.556(13) .
C3 H3A 0.9800 .
C3 H3B 0.9800 .
C3 H3C 0.9800 .
C4 H4A 0.9800 .
C4 H4B 0.9800 .
C4 H4C 0.9800 .
C5 H5A 0.9800 .
C5 H5B 0.9800 .
C5 H5C 0.9800 .
C14 H14 1.0000 .
C14 C15 1.537(10) .
C14 C16 1.525(11) .
C15 H15A 0.9800 .
C15 H15B 0.9800 .
C15 H15C 0.9800 .
C16 C17 1.361(11) .
C16 C21 1.392(11) .
C17 H17 0.9500 .
C17 C18 1.384(12) .
C18 H18 0.9500 .
C18 C19 1.387(13) .
C19 H19 0.9500 .
C19 C20 1.364(13) .
C20 H20 0.9500 .
C20 C21 1.379(11) .
C21 H21 0.9500 .
C22 C23A 1.57(3) .
C22 C23B 1.59(3) .
C26 H26A 0.9800 .
C26 H26B 0.9800 .
C26 H26C 0.9800 .
C26 H26D 0.9800 .
C26 H26E 0.9800 .
C26 H26F 0.9800 .
C26 C23A 1.67(6) .
C26 C23B 1.48(4) .
C27 H27 1.0000 .
C27 C28 1.527(11) .
C27 C29 1.534(12) .
C28 H28A 0.9800 .
C28 H28B 0.9800 .
C28 H28C 0.9800 .
C29 C30 1.370(14) .
C29 C34 1.385(13) .
C30 H30 0.9500 .
C30 C31 1.407(13) .
C31 H31 0.9500 .
C31 C32 1.381(16) .
C32 H32 0.9500 .
C32 C33 1.344(16) .
C33 H33 0.9500 .
C33 C34 1.396(14) .
C34 H34 0.9500 .
C43 H43 1.0000 .
C43 H43A 1.0000 .
C44 H44A 0.9800 .
C44 H44B 0.9800 .
C44 H44C 0.9800 .
C45 H45A 0.9800 .
C45 H45B 0.9800 .
C45 H45C 0.9800 .
C46 H46A 0.9800 .
C46 H46B 0.9800 .
C46 H46C 0.9800 .
C6A H6A 1.0000 .
C6A C7A 1.58(4) .
C6A C8A 1.51(3) .
C7A H7AA 0.9800 .
C7A H7AB 0.9800 .
C7A H7AC 0.9800 .
C8A C9A 1.3900 .
C8A C13A 1.3900 .
C9A H9A 0.9500 .
C9A C10A 1.3900 .
C10A H10A 0.9500 .
C10A C11A 1.3900 .
C11A H11A 0.9500 .
C11A C12A 1.3900 .
C12A H12A 0.9500 .
C12A C13A 1.3900 .
C13A H13A 0.9500 .
C23A C24A 1.57(7) .
C23A C25A 1.54(5) .
C24A H24A 0.9800 .
C24A H24B 0.9800 .
C24A H24C 0.9800 .
C25A H25A 0.9800 .
C25A H25B 0.9800 .
C25A H25C 0.9800 .
C35A H35A 1.0000 .
C35A C36A 1.52(3) .
C35A C37A 1.52(3) .
C36A H36A 0.9800 .
C36A H36B 0.9800 .
C36A H36C 0.9800 .
C37A C42A 1.3900 .
C37A C38A 1.3900 .
C42A H42A 0.9500 .
C42A C41A 1.3900 .
C41A H41A 0.9500 .
C41A C40A 1.3900 .
C40A H40A 0.9500 .
C40A C39A 1.3900 .
C39A H39A 0.9500 .
C39A C38A 1.3900 .
C38A H38A 0.9500 .
C47A H47A 0.9800 .
C47A H47B 0.9800 .
C47A H47C 0.9800 .
C48A H48A 0.9800 .
C48A H48B 0.9800 .
C48A H48C 0.9800 .
C49A H49A 0.9800 .
C49A H49B 0.9800 .
C49A H49C 0.9800 .
C6B H6B 1.0000 .
C6B C7B 1.53(3) .
C6B C8B 1.52(2) .
C7B H7BA 0.9800 .
C7B H7BB 0.9800 .
C7B H7BC 0.9800 .
C8B C9B 1.3900 .
C8B C13B 1.3900 .
C9B H9B 0.9500 .
C9B C10B 1.3900 .
C10B H10B 0.9500 .
C10B C11B 1.3900 .
C11B H11B 0.9500 .
C11B C12B 1.3900 .
C12B H12B 0.9500 .
C12B C13B 1.3900 .
C13B H13B 0.9500 .
C23B C24B 1.53(6) .
C23B C25B 1.56(5) .
C24B H24D 0.9800 .
C24B H24E 0.9800 .
C24B H24F 0.9800 .
C25B H25D 0.9800 .
C25B H25E 0.9800 .
C25B H25F 0.9800 .
C35B H35B 1.0000 .
C35B C36B 1.52(3) .
C35B C37B 1.47(2) .
C36B H36D 0.9800 .
C36B H36E 0.9800 .
C36B H36F 0.9800 .
C37B C42B 1.3900 .
C37B C38B 1.3900 .
C42B H42B 0.9500 .
C42B C41B 1.3900 .
C41B H41B 0.9500 .
C41B C40B 1.3900 .
C40B H40B 0.9500 .
C40B C39B 1.3900 .
C39B H39B 0.9500 .
C39B C38B 1.3900 .
C38B H38B 0.9500 .
C47B H47D 0.9800 .
C47B H47E 0.9800 .
C47B H47F 0.9800 .
C48B H48D 0.9800 .
C48B H48E 0.9800 .
C48B H48F 0.9800 .
C49B H49D 0.9800 .
C49B H49E 0.9800 .
C49B H49F 0.9800 .
Lu2 N5 2.33(2) .
Lu2 N6 2.29(2) .
Lu2 N7 2.33(2) .
Lu2 N8 2.28(2) .
Lu2 C50 2.78(3) .
Lu2 C71 2.76(2) .
Lu2 C92 2.375(15) .
Si3 C92 1.85(2) .
Si3 C93 1.86(3) .
Si3 C94 1.83(3) .
Si3 C95 1.84(3) .
Si4 C92 1.87(2) .
Si4 C96 1.890(18) .
Si4 C97 1.87(2) .
Si4 C98 1.86(2) .
N5 C50 1.33(3) .
N5 C55 1.44(2) .
N6 C50 1.36(3) .
N6 C63 1.48(2) .
N7 C71 1.28(3) .
N7 C76 1.48(2) .
N8 C71 1.40(3) .
N8 C84 1.46(3) .
C50 C51 1.60(3) .
C51 C52 1.49(3) .
C51 C53 1.54(3) .
C51 C54 1.54(3) .
C52 H52A 0.9800 .
C52 H52B 0.9800 .
C52 H52C 0.9800 .
C53 H53A 0.9800 .
C53 H53B 0.9800 .
C53 H53C 0.9800 .
C54 H54A 0.9800 .
C54 H54B 0.9800 .
C54 H54C 0.9800 .
C55 H55 1.0000 .
C55 C56 1.52(3) .
C55 C57 1.56(3) .
C56 H56A 0.9800 .
C56 H56B 0.9800 .
C56 H56C 0.9800 .
C57 C62 1.3900 .
C57 C58 1.3900 .
C62 H62 0.9500 .
C62 C61 1.3900 .
C61 H61 0.9500 .
C61 C60 1.3900 .
C60 H60 0.9500 .
C60 C59 1.3900 .
C59 H59 0.9500 .
C59 C58 1.3900 .
C58 H58 0.9500 .
C63 H63 1.0000 .
C63 C64 1.50(4) .
C63 C65 1.54(3) .
C64 H64A 0.9800 .
C64 H64B 0.9800 .
C64 H64C 0.9800 .
C65 C66 1.3900 .
C65 C70 1.3900 .
C66 H66 0.9500 .
C66 C67 1.3900 .
C67 H67 0.9500 .
C67 C68 1.3900 .
C68 H68 0.9500 .
C68 C69 1.3900 .
C69 H69 0.9500 .
C69 C70 1.3900 .
C70 H70 0.9500 .
C71 C72 1.58(3) .
C72 C73 1.59(3) .
C72 C74 1.59(3) .
C72 C75 1.52(3) .
C73 H73A 0.9800 .
C73 H73B 0.9800 .
C73 H73C 0.9800 .
C74 H74A 0.9800 .
C74 H74B 0.9800 .
C74 H74C 0.9800 .
C75 H75A 0.9800 .
C75 H75B 0.9800 .
C75 H75C 0.9800 .
C76 H76 1.0000 .
C76 C77 1.51(3) .
C76 C78 1.52(2) .
C77 H77A 0.9800 .
C77 H77B 0.9800 .
C77 H77C 0.9800 .
C78 C83 1.3900 .
C78 C79 1.3900 .
C83 H83 0.9500 .
C83 C82 1.3900 .
C82 H82 0.9500 .
C82 C81 1.3900 .
C81 H81 0.9500 .
C81 C80 1.3900 .
C80 H80 0.9500 .
C80 C79 1.3900 .
C79 H79 0.9500 .
C84 H84 1.0000 .
C84 C85 1.49(3) .
C84 C86 1.60(3) .
C85 H85A 0.9800 .
C85 H85B 0.9800 .
C85 H85C 0.9800 .
C86 C91 1.3900 .
C86 C87 1.3900 .
C91 H91 0.9500 .
C91 C90 1.3900 .
C90 H90 0.9500 .
C90 C89 1.3900 .
C89 H89 0.9500 .
C89 C88 1.3900 .
C88 H88 0.9500 .
C88 C87 1.3900 .
C87 H87 0.9500 .
C92 H92 1.0000 .
C93 H93A 0.9800 .
C93 H93B 0.9800 .
C93 H93C 0.9800 .
C94 H94A 0.9800 .
C94 H94B 0.9800 .
C94 H94C 0.9800 .
C95 H95A 0.9800 .
C95 H95B 0.9800 .
C95 H95C 0.9800 .
C96 H96A 0.9800 .
C96 H96B 0.9800 .
C96 H96C 0.9800 .
C97 H97A 0.9800 .
C97 H97B 0.9800 .
C97 H97C 0.9800 .
C98 H98A 0.9800 .
C98 H98B 0.9800 .
C98 H98C 0.9800 .
Lu3 N9 2.357(5) .
Lu3 N9 2.357(5) 2_455
Lu3 N10 2.272(6) .
Lu3 N10 2.272(6) 2_455
Lu3 C99 2.781(8) .
Lu3 C99 2.781(8) 2_455
Lu3 C120 2.380(13) 2_455
Lu3 C120 2.380(13) .
Si5 C120 1.71(4) 2_455
Si5 C120 1.97(4) .
Si5 C121 1.870(12) .
Si5 C122 1.887(10) .
Si5 C123 1.880(10) .
N9 C99 1.350(9) .
N9 C104 1.471(9) .
N10 C99 1.340(9) .
N10 C112 1.455(9) .
C99 C100 1.575(11) .
C100 C101 1.568(11) .
C100 C102 1.537(11) .
C100 C103 1.550(11) .
C101 H10C 0.9800 .
C101 H10D 0.9800 .
C101 H10E 0.9800 .
C102 H10F 0.9800 .
C102 H10G 0.9800 .
C102 H10H 0.9800 .
C103 H10I 0.9800 .
C103 H10J 0.9800 .
C103 H10K 0.9800 .
C104 H104 1.0000 .
C104 H10L 1.0000 .
C104 C105 1.532(11) .
C104 C106 1.70(3) .
C104 C206 1.403(15) .
C105 H10M 0.9800 .
C105 H10N 0.9800 .
C105 H10O 0.9800 .
C112 H112 1.0000 .
C112 C113 1.533(11) .
C112 C114 1.528(12) .
C113 H11C 0.9800 .
C113 H11D 0.9800 .
C113 H11E 0.9800 .
C114 C115 1.409(13) .
C114 C119 1.380(13) .
C115 H115 0.9500 .
C115 C116 1.395(13) .
C116 H116 0.9500 .
C116 C117 1.389(16) .
C117 H117 0.9500 .
C117 C118 1.335(17) .
C118 H118 0.9500 .
C118 C119 1.392(16) .
C119 H119 0.9500 .
C120 Si5 1.71(4) 2_455
C120 H120 1.0000 .
C121 H12C 0.9800 .
C121 H12D 0.9800 .
C121 H12E 0.9800 .
C122 H12F 0.9800 .
C122 H12G 0.9800 .
C122 H12H 0.9800 .
C123 H12I 0.9800 .
C123 H12J 0.9800 .
C123 H12K 0.9800 .
C106 C107 1.34(3) .
C106 C111 1.42(3) .
C107 H107 0.9500 .
C107 C108 1.38(3) .
C108 H108 0.9500 .
C108 C109 1.38(3) .
C109 H109 0.9500 .
C109 C110 1.31(3) .
C110 H110 0.9500 .
C110 C111 1.43(3) .
C111 H111 0.9500 .
C206 C211 1.3900 .
C206 C207 1.3900 .
C211 H211 0.9500 .
C211 C210 1.3900 .
C210 H210 0.9500 .
C210 C209 1.3900 .
C209 H209 0.9500 .
C209 C208 1.3900 .
C208 H208 0.9500 .
C208 C207 1.3900 .
C207 H207 0.9500 .
C300 H30A 0.9800 .
C300 H30B 0.9800 .
C300 H30C 0.9800 .
C300 C301 1.5317 .
C301 H30D 0.9900 .
C301 H30E 0.9900 .
C301 C302 1.5328 .
C302 H30F 0.9900 .
C302 H30G 0.9900 .
C302 C303 1.5332 .
C303 H30H 0.9900 .
C303 H30I 0.9900 .
C303 C304 1.5310 .
C304 H30J 0.9800 .
C304 H30K 0.9800 .
C304 H30L 0.9800 .

loop_
_geom_torsion_atom_site_label_1
_geom_torsion_atom_site_label_2
_geom_torsion_atom_site_label_3
_geom_torsion_atom_site_label_4
_geom_torsion
Lu1 N1 C1 N2 10.1(8)
Lu1 N1 C1 C2 -169.4(7)
Lu1 N1 C6A C7A -47(2)
Lu1 N1 C6A C8A 82(2)
Lu1 N1 C6B C7B -80.2(19)
Lu1 N1 C6B C8B 46(2)
Lu1 N2 C1 N1 -10.0(8)
Lu1 N2 C1 C2 169.5(8)
Lu1 N2 C14 C15 2.6(9)
Lu1 N2 C14 C16 122.9(6)
Lu1 N3 C22 N4 5.7(8)
Lu1 N3 C22 C23A -166(3)
Lu1 N3 C22 C23B -177(2)
Lu1 N3 C27 C28 -55.9(10)
Lu1 N3 C27 C29 70.5(9)
Lu1 N4 C22 N3 -5.5(8)
Lu1 N4 C22 C23A 164(4)
Lu1 N4 C22 C23B 177(2)
Lu1 N4 C35A C36A 15(3)
Lu1 N4 C35A C37A 132.9(13)
Lu1 N4 C35B C36B -15(2)
Lu1 N4 C35B C37B 114.8(15)
Lu1 C22 C23A C26 -134(5)
Lu1 C22 C23A C24A -12(9)
Lu1 C22 C23A C25A 114(7)
N1 C1 C2 C3 47.4(13)
N1 C1 C2 C4 166.3(9)
N1 C1 C2 C5 -75.4(11)
N1 C6A C8A C9A 3(3)
N1 C6A C8A C13A -179.3(14)
N1 C6B C8B C9B 38(2)
N1 C6B C8B C13B -142.8(12)
N2 C1 C2 C3 -132.1(10)
N2 C1 C2 C4 -13.1(14)
N2 C1 C2 C5 105.1(11)
N2 C14 C16 C17 -0.7(11)
N2 C14 C16 C21 180.0(7)
N3 C22 C23A C26 -92(4)
N3 C22 C23A C24A 30(4)
N3 C22 C23A C25A 156(4)
N3 C22 C23B C26 -68(5)
N3 C22 C23B C24B 52(3)
N3 C22 C23B C25B 168(2)
N3 C27 C29 C30 39.9(11)
N3 C27 C29 C34 -143.2(9)
N4 C22 C23A C26 98(3)
N4 C22 C23A C24A -139(3)
N4 C22 C23A C25A -13(8)
N4 C22 C23B C26 109(3)
N4 C22 C23B C24B -131(2)
N4 C22 C23B C25B -15(5)
N4 C35A C37A C42A 144.4(14)
N4 C35A C37A C38A -43(2)
N4 C35B C37B C42B 168.2(10)
N4 C35B C37B C38B -14.8(19)
C1 N1 C6A C7A 96(2)
C1 N1 C6A C8A -134.8(15)
C1 N1 C6B C7B 109.3(15)
C1 N1 C6B C8B -124.9(15)
C1 N2 C14 C15 150.9(8)
C1 N2 C14 C16 -88.8(10)
C14 N2 C1 Lu1 -156.4(9)
C14 N2 C1 N1 -166.4(8)
C14 N2 C1 C2 13.1(15)
C14 C16 C17 C18 -174.8(8)
C14 C16 C21 C20 175.0(8)
C15 C14 C16 C17 118.3(9)
C15 C14 C16 C21 -61.1(10)
C16 C17 C18 C19 -2.3(14)
C17 C16 C21 C20 -4.4(12)
C17 C18 C19 C20 -0.4(14)
C18 C19 C20 C21 0.5(14)
C19 C20 C21 C16 2.0(14)
C21 C16 C17 C18 4.6(13)
C22 N3 C27 C28 93.4(10)
C22 N3 C27 C29 -140.2(9)
C22 N4 C35A C36A 152.6(16)
C22 N4 C35A C37A -89.0(18)
C22 N4 C35B C36B 165.1(14)
C22 N4 C35B C37B -65(2)
C27 N3 C22 Lu1 -157.9(10)
C27 N3 C22 N4 -152.3(8)
C27 N3 C22 C23A 36(3)
C27 N3 C22 C23B 25(3)
C27 C29 C30 C31 178.0(8)
C27 C29 C34 C33 -179.2(8)
C28 C27 C29 C30 162.7(9)
C28 C27 C29 C34 -20.4(12)
C29 C30 C31 C32 0.1(15)
C30 C29 C34 C33 -2.3(15)
C30 C31 C32 C33 0.0(16)
C31 C32 C33 C34 -1.3(16)
C32 C33 C34 C29 2.5(16)
C34 C29 C30 C31 1.0(15)
C44 Si1 C43 Lu1 4.7(8)
C44 Si1 C43 Si2A 150.9(7)
C44 Si1 C43 Si2B 167.1(7)
C45 Si1 C43 Lu1 -115.8(6)
C45 Si1 C43 Si2A 30.5(8)
C45 Si1 C43 Si2B 46.6(9)
C46 Si1 C43 Lu1 123.9(6)
C46 Si1 C43 Si2A -89.8(7)
C46 Si1 C43 Si2B -73.6(8)
C6A N1 C1 Lu1 -152(2)
C6A N1 C1 N2 -142.0(18)
C6A N1 C1 C2 38(2)
C6A C8A C9A C10A 178(2)
C6A C8A C13A C12A -178(2)
C7A C6A C8A C9A 134.6(19)
C7A C6A C8A C13A -48(2)
C8A C9A C10A C11A 0.0
C9A C8A C13A C12A 0.0
C9A C10A C11A C12A 0.0
C10A C11A C12A C13A 0.0
C11A C12A C13A C8A 0.0
C13A C8A C9A C10A 0.0
C35A N4 C22 Lu1 -154.2(14)
C35A N4 C22 N3 -159.6(13)
C35A N4 C22 C23A 10(4)
C35A C37A C42A C41A 172.4(17)
C35A C37A C38A C39A -172.9(16)
C36A C35A C37A C42A -101(2)
C36A C35A C37A C38A 72(2)
C37A C42A C41A C40A 0.0
C42A C37A C38A C39A 0.0
C42A C41A C40A C39A 0.0
C41A C40A C39A C38A 0.0
C40A C39A C38A C37A 0.0
C38A C37A C42A C41A 0.0
C6B N1 C1 Lu1 173.9(13)
C6B N1 C1 N2 -176.0(11)
C6B N1 C1 C2 4.4(16)
C6B C8B C9B C10B 178.9(15)
C6B C8B C13B C12B -178.9(15)
C7B C6B C8B C9B 155.3(14)
C7B C6B C8B C13B -26(2)
C8B C9B C10B C11B 0.0
C9B C8B C13B C12B 0.0
C9B C10B C11B C12B 0.0
C10B C11B C12B C13B 0.0
C11B C12B C13B C8B 0.0
C13B C8B C9B C10B 0.0
C35B N4 C22 Lu1 -180.0(16)
C35B N4 C22 N3 174.5(14)
C35B N4 C22 C23B -3(3)
C35B C37B C42B C41B 177.1(13)
C35B C37B C38B C39B -176.9(14)
C36B C35B C37B C42B -61.7(19)
C36B C35B C37B C38B 115.3(17)
C37B C42B C41B C40B 0.0
C42B C37B C38B C39B 0.0
C42B C41B C40B C39B 0.0
C41B C40B C39B C38B 0.0
C40B C39B C38B C37B 0.0
C38B C37B C42B C41B 0.0
C47B Si2B C43 Lu1 81.6(14)
C47B Si2B C43 Si1 -81.9(13)
C48B Si2B C43 Lu1 -35.1(13)
C48B Si2B C43 Si1 161.4(10)
C49B Si2B C43 Lu1 -154.8(15)
C49B Si2B C43 Si1 41.7(17)
Lu2 N5 C50 N6 -12.6(19)
Lu2 N5 C50 C51 171(2)
Lu2 N5 C55 C56 3(3)
Lu2 N5 C55 C57 123(2)
Lu2 N6 C50 N5 13(2)
Lu2 N6 C50 C51 -170.6(18)
Lu2 N6 C63 C64 -58(3)
Lu2 N6 C63 C65 67(3)
Lu2 N7 C71 N8 -8.8(19)
Lu2 N7 C71 C72 169(2)
Lu2 N7 C76 C77 -2(3)
Lu2 N7 C76 C78 123(2)
Lu2 N8 C71 N7 9.0(19)
Lu2 N8 C71 C72 -169.5(16)
Lu2 N8 C84 C85 -58(3)
Lu2 N8 C84 C86 71(3)
Lu2 C71 C72 C73 118(7)
Lu2 C71 C72 C74 -126(7)
Lu2 C71 C72 C75 2(9)
N5 C50 C51 C52 -18(4)
N5 C50 C51 C53 -136(2)
N5 C50 C51 C54 103(3)
N5 C55 C57 C62 175.1(18)
N5 C55 C57 C58 1(3)
N6 C50 C51 C52 167(2)
N6 C50 C51 C53 49(3)
N6 C50 C51 C54 -73(3)
N6 C63 C65 C66 -162.7(15)
N6 C63 C65 C70 17(3)
N7 C71 C72 C73 -11(3)
N7 C71 C72 C74 105(3)
N7 C71 C72 C75 -128(2)
N7 C76 C78 C83 174.6(15)
N7 C76 C78 C79 -3(3)
N8 C71 C72 C73 166.9(19)
N8 C71 C72 C74 -77(2)
N8 C71 C72 C75 50(3)
N8 C84 C86 C91 -157.7(14)
N8 C84 C86 C87 21(2)
C50 N5 C55 C56 154(2)
C50 N5 C55 C57 -86(3)
C50 N6 C63 C64 113(2)
C50 N6 C63 C65 -122(2)
C55 N5 C50 Lu2 -160(3)
C55 N5 C50 N6 -172(2)
C55 N5 C50 C51 11(4)
C55 C57 C62 C61 -174(2)
C55 C57 C58 C59 174(2)
C56 C55 C57 C62 -67(2)
C56 C55 C57 C58 119(2)
C57 C62 C61 C60 0.0
C62 C57 C58 C59 0.0
C62 C61 C60 C59 0.0
C61 C60 C59 C58 0.0
C60 C59 C58 C57 0.0
C58 C57 C62 C61 0.0
C63 N6 C50 Lu2 -174(3)
C63 N6 C50 N5 -161(2)
C63 N6 C50 C51 15(3)
C63 C65 C66 C67 179.6(19)
C63 C65 C70 C69 -180(2)
C64 C63 C65 C66 -41(2)
C64 C63 C65 C70 139.0(18)
C65 C66 C67 C68 0.0
C66 C65 C70 C69 0.0
C66 C67 C68 C69 0.0
C67 C68 C69 C70 0.0
C68 C69 C70 C65 0.0
C70 C65 C66 C67 0.0
C71 N7 C76 C77 159(2)
C71 N7 C76 C78 -76(3)
C71 N8 C84 C85 102(3)
C71 N8 C84 C86 -129(2)
C76 N7 C71 Lu2 -166(3)
C76 N7 C71 N8 -175(2)
C76 N7 C71 C72 3(4)
C76 C78 C83 C82 -178(2)
C76 C78 C79 C80 178(2)
C77 C76 C78 C83 -63(2)
C77 C76 C78 C79 119.5(19)
C78 C83 C82 C81 0.0
C83 C78 C79 C80 0.0
C83 C82 C81 C80 0.0
C82 C81 C80 C79 0.0
C81 C80 C79 C78 0.0
C79 C78 C83 C82 0.0
C84 N8 C71 Lu2 -167(3)
C84 N8 C71 N7 -158(2)
C84 N8 C71 C72 23(3)
C84 C86 C91 C90 178.2(18)
C84 C86 C87 C88 -178.2(18)
C85 C84 C86 C91 -31(3)
C85 C84 C86 C87 147(2)
C86 C91 C90 C89 0.0
C91 C86 C87 C88 0.0
C91 C90 C89 C88 0.0
C90 C89 C88 C87 0.0
C89 C88 C87 C86 0.0
C87 C86 C91 C90 0.0
C93 Si3 C92 Lu2 134.3(15)
C93 Si3 C92 Si4 -42.4(18)
C94 Si3 C92 Lu2 -105.9(16)
C94 Si3 C92 Si4 77.3(17)
C95 Si3 C92 Lu2 15.4(19)
C95 Si3 C92 Si4 -161.4(14)
C96 Si4 C92 Lu2 141.4(13)
C96 Si4 C92 Si3 -41.8(17)
C97 Si4 C92 Lu2 22.6(17)
C97 Si4 C92 Si3 -160.7(12)
C98 Si4 C92 Lu2 -98.3(13)
C98 Si4 C92 Si3 78.4(14)
Lu3 N9 C99 N10 -8.2(7)
Lu3 N9 C99 C100 171.3(7)
Lu3 N9 C104 C105 -3.0(12)
Lu3 N9 C104 C106 112.5(12)
Lu3 N9 C104 C206 128.6(11)
Lu3 N10 C99 N9 8.6(7)
Lu3 N10 C99 C100 -171.0(6)
Lu3 N10 C112 C113 -61.0(9)
Lu3 N10 C112 C114 63.9(9)
N9 C99 C100 C101 -132.5(8)
N9 C99 C100 C102 104.5(9)
N9 C99 C100 C103 -16.7(12)
N9 C104 C106 C107 12(3)
N9 C104 C106 C111 -173.9(18)
N9 C104 C206 C211 167.7(9)
N9 C104 C206 C207 -21.4(13)
N10 C99 C100 C101 46.9(10)
N10 C99 C100 C102 -76.0(9)
N10 C99 C100 C103 162.8(8)
N10 C112 C114 C115 39.2(11)
N10 C112 C114 C119 -144.8(9)
C99 N9 C104 C105 156.6(8)
C99 N9 C104 C106 -87.9(13)
C99 N9 C104 C206 -71.9(14)
C99 N10 C112 C113 95.5(9)
C99 N10 C112 C114 -139.5(8)
C104 N9 C99 Lu3 -166.0(10)
C104 N9 C99 N10 -174.2(8)
C104 N9 C99 C100 5.3(14)
C104 C106 C107 C108 174(2)
C104 C106 C111 C110 -175(2)
C104 C206 C211 C210 170.7(16)
C104 C206 C207 C208 -171.0(16)
C105 C104 C106 C107 127(2)
C105 C104 C106 C111 -60(2)
C105 C104 C206 C211 -64.5(16)
C105 C104 C206 C207 106.4(11)
C112 N10 C99 Lu3 -163.5(8)
C112 N10 C99 N9 -154.9(7)
C112 N10 C99 C100 25.5(12)
C112 C114 C115 C116 177.5(9)
C112 C114 C119 C118 -178.1(10)
C113 C112 C114 C115 162.4(8)
C113 C112 C114 C119 -21.6(12)
C114 C115 C116 C117 -0.7(16)
C115 C114 C119 C118 -1.9(15)
C115 C116 C117 C118 0.9(18)
C116 C117 C118 C119 -2(2)
C117 C118 C119 C114 2.1(18)
C119 C114 C115 C116 1.2(14)
C106 C107 C108 C109 2(4)
C107 C106 C111 C110 -1(4)
C107 C108 C109 C110 -5(4)
C108 C109 C110 C111 5(4)
C109 C110 C111 C106 -2(4)
C111 C106 C107 C108 1(4)
C206 C211 C210 C209 0.0
C211 C206 C207 C208 0.0
C211 C210 C209 C208 0.0
C210 C209 C208 C207 0.0
C209 C208 C207 C206 0.0
C207 C206 C211 C210 0.0
C300 C301 C302 C303 180.0
C301 C302 C303 C304 -180.0
